data_4319166
_publ_author_address
;
       Harvard University
       Dept. of Chemistry and Chemical Biology 
       Cambridge, MA 02138
       USA
;

loop_
_publ_author_name
'Frank Osterloh'
'Catalina Achim'
'R. H. Holm'

_publ_contact_author R.H.Holm
_publ_contact_author_address
;
   R.H.Holm
   Dept. of Chemistry and Chemical Biology 
   Harvard University 
   Cambridge, MA 02138
   USA
;
_publ_contact_author_email holm@chemistry.harvard.edu
_publ_section_title
;
 Molybdenum-Iron-Sulfur Clusters of Nuclearities Eight and Sixteen,
 Including a Topological Analogue of the P-Cluster of Nitrogenase
;
_journal_name_full 'Inorganic Chemistry'
_journal_page_first 224
_journal_page_last 232
_journal_paper_doi 10.1021/ic000617h
_journal_volume 40
_journal_year 2001
_chemical_formula_sum 'C161.5 H193.5 Cl16 Fe12 K3 Mo4 N5.5 O14 P9 S20'
_chemical_formula_weight 5094.11
_chemical_name_common '[Ph3PMe]5[(Cl4cat)4(Et3P)4(DMF)K3Mo4Fe12S20].4.5DMF.0.5Et2O'
_chemical_name_systematic
; 
 ? 
;
_space_group_IT_number 14
_symmetry_cell_setting monoclinic
_symmetry_space_group_name_Hall '-P 2yn'
_symmetry_space_group_name_H-M 'P 1 21/n 1'
_atom_sites_solution_hydrogens geom
_atom_sites_solution_primary direct
_atom_sites_solution_secondary difmap
_audit_creation_method SHELXL-97
_cell_angle_alpha 90.00
_cell_angle_beta 91.33(3)
_cell_angle_gamma 90.00
_cell_formula_units_Z 4
_cell_length_a 19.644(4)
_cell_length_b 20.548(4)
_cell_length_c 51.40(1)
_cell_measurement_temperature 213(2)
_cell_volume 20742(7)
_computing_cell_refinement 'SMART (SIEMENS, V4.033, 1994)'
_computing_data_collection 'ASTRO (SIEMENS, V4.033, 1994)'
_computing_data_reduction 'SAINT (SIEMENS, V4.035, 1994)'
_computing_molecular_graphics 'SHELXTL (SIEMENS, 1994, ver 5.04)'
_computing_publication_material 'CIFTAB (Sheldrick, 1993)'
_computing_structure_refinement 'SHELXL-97 (Sheldrick, 1997)'
_computing_structure_solution 'SHELXS-97 (Sheldrick, 1990)'
_diffrn_ambient_temperature 213(2)
_diffrn_measured_fraction_theta_full 0.967
_diffrn_measured_fraction_theta_max 0.967
_diffrn_radiation_monochromator graphite
_diffrn_radiation_source 'fine-focus sealed tube'
_diffrn_radiation_type MoK\a
_diffrn_radiation_wavelength 0.71073
_diffrn_reflns_av_R_equivalents 0.0574
_diffrn_reflns_av_sigmaI/netI 0.0801
_diffrn_reflns_limit_h_max 25
_diffrn_reflns_limit_h_min -24
_diffrn_reflns_limit_k_max 26
_diffrn_reflns_limit_k_min -14
_diffrn_reflns_limit_l_max 64
_diffrn_reflns_limit_l_min -50
_diffrn_reflns_number 127477
_diffrn_reflns_theta_full 27.00
_diffrn_reflns_theta_max 27.00
_diffrn_reflns_theta_min 1.43
_exptl_absorpt_coefficient_mu 1.635
_exptl_absorpt_correction_T_max 0.970459
_exptl_absorpt_correction_T_min 0.763795
_exptl_absorpt_correction_type empirical
_exptl_crystal_colour black
_exptl_crystal_density_diffrn 1.631
_exptl_crystal_density_method 'not measured'
_exptl_crystal_description rhomb
_exptl_crystal_F_000 10308
_exptl_crystal_size_max 0.20
_exptl_crystal_size_mid 0.16
_exptl_crystal_size_min 0.08
_refine_diff_density_max 1.198
_refine_diff_density_min -0.618
_refine_diff_density_rms 0.111
_refine_ls_extinction_method none
_refine_ls_goodness_of_fit_ref 1.010
_refine_ls_hydrogen_treatment mixed
_refine_ls_matrix_type full
_refine_ls_number_parameters 2153
_refine_ls_number_reflns 43803
_refine_ls_number_restraints 15
_refine_ls_restrained_S_all 1.011
_refine_ls_R_factor_all 0.1055
_refine_ls_R_factor_gt 0.0573
_refine_ls_shift/su_max 0.101
_refine_ls_shift/su_mean 0.002
_refine_ls_structure_factor_coef Fsqd
_refine_ls_weighting_details 'calc w=1/[\s^2^(Fo^2^)+(0.0586P)^2^+49.2065P] where P=(Fo^2^+2Fc^2^)/3'
_refine_ls_weighting_scheme calc
_refine_ls_wR_factor_gt 0.1282
_refine_ls_wR_factor_ref 0.1446
_reflns_number_gt 27542
_reflns_number_total 43803
_reflns_threshold_expression >2sigma(I)
_cod_data_source_file ic000617h_3.cif
_cod_data_source_block compound_3
_cod_depositor_comments
;
The following automatic conversions were performed:
data name '_publ_author_adress' replaced with '_publ_author_address'
as specified in the replacement file
'/home/antanas/src/cod-tools/trunk/data/replacement-values/replacement_tags.lst'.

Automatic conversion script
Id: cif_correct_tags 5005 2017-03-03 11:38:54Z antanas 
;
_cod_original_cell_volume 20739(7)
_cod_original_formula_sum 'C161.50 H193.50 Cl16 Fe12 K3 Mo4 N5.50 O14 P9 S20'
_cod_database_code 4319166

loop_
_symmetry_equiv_pos_as_xyz
'x, y, z'
'-x+1/2, y+1/2, -z+1/2'
'-x, -y, -z'
'x-1/2, -y-1/2, z-1/2'

loop_
_atom_site_label
_atom_site_type_symbol
_atom_site_fract_x
_atom_site_fract_y
_atom_site_fract_z
_atom_site_U_iso_or_equiv
_atom_site_adp_type
_atom_site_occupancy
_atom_site_symmetry_multiplicity
_atom_site_calc_flag
_atom_site_refinement_flags
_atom_site_disorder_assembly
_atom_site_disorder_group
K1 K -0.40651(8) 0.69629(7) 0.16986(3) 0.0455(4) Uani 1 1 d . . .
K2 K -0.20888(7) 0.71172(7) 0.08541(3) 0.0443(4) Uani 1 1 d . A .
K3 K -0.69378(7) 0.70323(7) 0.17630(3) 0.0454(4) Uani 1 1 d . B .
Mo1 Mo -0.26711(2) 0.52315(2) 0.110243(10) 0.02731(11) Uani 1 1 d . . .
Mo1A Mo -0.26482(2) 0.89044(2) 0.119397(10) 0.02596(11) Uani 1 1 d . A .
Mo2A Mo -0.60152(2) 0.88462(2) 0.181583(9) 0.02662(11) Uani 1 1 d . B .
Mo2 Mo -0.60936(3) 0.51751(2) 0.170956(10) 0.02932(12) Uani 1 1 d . . .
Fe1 Fe -0.40396(4) 0.49312(4) 0.106342(16) 0.02798(19) Uani 1 1 d . . .
Fe1A Fe -0.39869(4) 0.92614(4) 0.118543(16) 0.02853(19) Uani 1 1 d . . .
Fe2A Fe -0.34594(4) 0.85326(4) 0.158385(15) 0.02546(18) Uani 1 1 d . . .
Fe2 Fe -0.35037(4) 0.54245(4) 0.151013(16) 0.02682(18) Uani 1 1 d . . .
Fe3 Fe -0.36018(4) 0.62078(4) 0.105790(15) 0.02592(18) Uani 1 1 d . . .
Fe3A Fe -0.36084(4) 0.79777(4) 0.109117(15) 0.02578(18) Uani 1 1 d . . .
Fe4A Fe -0.52235(4) 0.92571(4) 0.141877(16) 0.02789(19) Uani 1 1 d . . .
Fe4 Fe -0.53123(4) 0.49234(4) 0.128786(16) 0.02893(19) Uani 1 1 d . . .
Fe5A Fe -0.46770(4) 0.85336(4) 0.181590(15) 0.02572(18) Uani 1 1 d . . .
Fe5 Fe -0.47365(4) 0.54017(4) 0.173273(15) 0.02693(18) Uani 1 1 d . . .
Fe6 Fe -0.56219(4) 0.61807(4) 0.142563(15) 0.02691(18) Uani 1 1 d . . .
Fe6A Fe -0.56008(4) 0.79592(4) 0.146483(15) 0.02553(18) Uani 1 1 d . . .
S1 S -0.34682(8) 0.54347(7) 0.07503(3) 0.0298(3) Uani 1 1 d . . .
S1A S -0.34622(8) 0.88617(7) 0.08393(3) 0.0316(3) Uani 1 1 d . . .
S2A S -0.27444(7) 0.78587(7) 0.13836(3) 0.0273(3) Uani 1 1 d . . .
S2 S -0.27665(7) 0.61690(7) 0.13662(3) 0.0287(3) Uani 1 1 d . . .
S3 S -0.32805(8) 0.44391(7) 0.13356(3) 0.0325(3) Uani 1 1 d . . .
S3A S -0.32137(8) 0.95734(7) 0.14888(3) 0.0317(3) Uani 1 1 d . . .
S4 S -0.55236(7) 0.61168(7) 0.18654(3) 0.0290(3) Uani 1 1 d . . .
S4A S -0.55096(7) 0.78174(7) 0.19010(3) 0.0275(3) Uani 1 1 d . . .
S5 S -0.52144(8) 0.44057(7) 0.16754(3) 0.0337(3) Uani 1 1 d . . .
S5A S -0.50801(8) 0.95636(7) 0.18388(3) 0.0319(3) Uani 1 1 d . . .
S6A S -0.62616(7) 0.88210(7) 0.13561(3) 0.0304(3) Uani 1 1 d . . .
S6 S -0.63314(8) 0.54140(8) 0.12604(3) 0.0329(3) Uani 1 1 d . . .
S7A S -0.36651(7) 0.83029(7) 0.19957(3) 0.0298(3) Uani 1 1 d . . .
S7 S -0.37261(8) 0.54675(8) 0.19307(3) 0.0350(4) Uani 1 1 d . . .
S8 S -0.49640(8) 0.43833(8) 0.09446(3) 0.0353(4) Uani 1 1 d . . .
S8A S -0.48474(8) 0.99358(8) 0.11212(3) 0.0367(4) Uani 1 1 d . . .
S9A S -0.45079(7) 0.83062(7) 0.13574(3) 0.0253(3) Uani 1 1 d . . .
S9 S -0.45323(7) 0.58237(7) 0.13002(3) 0.0252(3) Uani 1 1 d . . .
S10 S -0.60050(8) 0.71002(7) 0.12559(3) 0.0327(3) Uani 1 1 d . . .
S11 S -0.37479(8) 0.71230(7) 0.08403(3) 0.0329(3) Uani 1 1 d . . .
P1A P -0.16061(9) 0.89998(9) 0.15174(4) 0.0431(4) Uani 1 1 d . . .
P1 P -0.16699(9) 0.49257(10) 0.14172(4) 0.0488(5) Uani 1 1 d . . .
P2A P -0.60576(10) 0.88801(10) 0.23234(3) 0.0473(5) Uani 1 1 d . . .
P2 P -0.61202(10) 0.48135(10) 0.21932(4) 0.0469(5) Uani 1 1 d . . .
Cl1A Cl -0.16881(10) 1.08728(8) 0.07269(4) 0.0594(5) Uani 1 1 d . A .
Cl1 Cl -0.14804(11) 0.35247(10) 0.05508(5) 0.0701(6) Uani 1 1 d . . .
Cl2A Cl -0.06238(11) 1.04918(10) 0.03044(4) 0.0642(6) Uani 1 1 d . . .
Cl2 Cl -0.01778(15) 0.40629(13) 0.02902(6) 0.1040(10) Uani 1 1 d . . .
Cl3A Cl -0.02155(9) 0.90336(10) 0.02312(3) 0.0552(5) Uani 1 1 d . A .
Cl3 Cl 0.02658(13) 0.55038(13) 0.03851(6) 0.1058(11) Uani 1 1 d . . .
Cl4A Cl -0.08814(9) 0.79685(8) 0.05768(4) 0.0525(5) Uani 1 1 d . . .
Cl4 Cl -0.06253(9) 0.64128(9) 0.07302(4) 0.0603(5) Uani 1 1 d . . .
Cl5A Cl -0.76923(10) 1.07319(9) 0.18390(4) 0.0590(5) Uani 1 1 d . B .
Cl5 Cl -0.79128(12) 0.34312(11) 0.16182(5) 0.0832(7) Uani 1 1 d . . .
Cl6 Cl -0.93901(11) 0.39587(13) 0.17346(5) 0.0826(7) Uani 1 1 d . . .
Cl6A Cl -0.92153(10) 1.02767(11) 0.18453(4) 0.0664(6) Uani 1 1 d . . .
Cl7A Cl -0.95417(9) 0.87882(13) 0.18665(5) 0.0827(7) Uani 1 1 d . B .
Cl7 Cl -0.95639(9) 0.54039(12) 0.19200(4) 0.0683(6) Uani 1 1 d . . .
Cl8A Cl -0.83569(9) 0.77805(10) 0.18593(5) 0.0690(6) Uani 1 1 d . . .
Cl8 Cl -0.82856(9) 0.62828(10) 0.19901(4) 0.0554(5) Uani 1 1 d . . .
N1E N -0.2138(5) 0.5868(5) 0.01174(15) 0.091(3) Uani 1 1 d . A .
O1A O -0.2211(2) 0.97290(18) 0.10154(8) 0.0333(10) Uani 1 1 d . . .
O1 O -0.2195(2) 0.4520(2) 0.08657(8) 0.0391(10) Uani 1 1 d . . .
O1E O -0.2077(4) 0.6773(3) 0.03512(12) 0.0823(19) Uani 1 1 d . A .
O2 O -0.1882(2) 0.57672(19) 0.09120(8) 0.0349(10) Uani 1 1 d . . .
O2A O -0.1903(2) 0.84896(19) 0.09401(8) 0.0331(10) Uani 1 1 d . . .
O3A O -0.6704(2) 0.9635(2) 0.18417(8) 0.0345(10) Uani 1 1 d . . .
O3 O -0.6841(2) 0.4435(2) 0.16790(9) 0.0424(11) Uani 1 1 d . . .
O4 O -0.7019(2) 0.5668(2) 0.18072(8) 0.0372(10) Uani 1 1 d . . .
O4A O -0.69880(19) 0.8380(2) 0.18609(8) 0.0348(10) Uani 1 1 d . . .
C1A C -0.1776(3) 0.9591(3) 0.08304(12) 0.0329(14) Uani 1 1 d . A .
C1 C -0.1662(3) 0.4731(3) 0.07434(12) 0.0371(15) Uani 1 1 d . . .
C1E C -0.1592(7) 0.5966(10) -0.0033(2) 0.188(9) Uani 1 1 d . . .
H1EA H -0.1404 0.6395 0.0001 0.282 Uiso 1 1 calc R . .
H1EB H -0.1731 0.5935 -0.0215 0.282 Uiso 1 1 calc R . .
H1EC H -0.1250 0.5638 0.0006 0.282 Uiso 1 1 calc R . .
C2A C -0.1464(3) 1.0067(3) 0.06808(12) 0.0367(15) Uani 1 1 d . . .
C2 C -0.1254(4) 0.4340(3) 0.05880(14) 0.0470(18) Uani 1 1 d . . .
C2E C -0.2501(8) 0.5224(6) 0.0092(2) 0.146(6) Uani 1 1 d . . .
H2EA H -0.2889 0.5219 0.0205 0.220 Uiso 1 1 calc R . .
H2EB H -0.2191 0.4875 0.0141 0.220 Uiso 1 1 calc R . .
H2EC H -0.2656 0.5163 -0.0087 0.220 Uiso 1 1 calc R . .
C3A C -0.0986(3) 0.9899(3) 0.04925(12) 0.0364(15) Uani 1 1 d . A .
C3 C -0.0667(4) 0.4568(4) 0.04811(16) 0.062(2) Uani 1 1 d . . .
C3E C -0.2323(5) 0.6269(5) 0.03022(15) 0.064(2) Uani 1 1 d . . .
H3EA H -0.2689 0.6138 0.0404 0.076 Uiso 1 1 calc R A .
C4A C -0.0802(3) 0.9258(3) 0.04628(12) 0.0386(15) Uani 1 1 d . . .
C4 C -0.0478(4) 0.5198(4) 0.05153(16) 0.062(2) Uani 1 1 d . . .
C5A C -0.1102(3) 0.8775(3) 0.06161(12) 0.0332(14) Uani 1 1 d . A .
C5 C -0.0880(4) 0.5620(3) 0.06663(14) 0.0461(17) Uani 1 1 d . . .
C6A C -0.1589(3) 0.8935(3) 0.07979(11) 0.0288(13) Uani 1 1 d . A .
C6 C -0.1483(3) 0.5393(3) 0.07684(12) 0.0374(15) Uani 1 1 d . . .
C7 C -0.7467(3) 0.4637(3) 0.17224(12) 0.0412(16) Uani 1 1 d . . .
C7A C -0.7349(3) 0.9463(3) 0.18443(12) 0.0362(15) Uani 1 1 d . B .
C8 C -0.8039(4) 0.4227(4) 0.17083(14) 0.0500(18) Uani 1 1 d . . .
C8A C -0.7882(3) 0.9912(3) 0.18498(12) 0.0401(16) Uani 1 1 d . . .
C9A C -0.8568(3) 0.9699(4) 0.18520(13) 0.0461(18) Uani 1 1 d . B .
C9 C -0.8686(3) 0.4470(4) 0.17693(14) 0.055(2) Uani 1 1 d . . .
C10A C -0.8707(3) 0.9055(4) 0.18536(15) 0.0487(18) Uani 1 1 d . . .
C10 C -0.8768(3) 0.5099(4) 0.18499(14) 0.0512(19) Uani 1 1 d . . .
C11 C -0.8208(3) 0.5506(4) 0.18697(13) 0.0443(17) Uani 1 1 d . . .
C11A C -0.8179(3) 0.8604(3) 0.18559(14) 0.0436(16) Uani 1 1 d . B .
C12 C -0.7560(3) 0.5295(3) 0.18001(12) 0.0381(15) Uani 1 1 d . . .
C12A C -0.7501(3) 0.8791(3) 0.18514(11) 0.0337(14) Uani 1 1 d . B .
C19 C -0.0887(4) 0.5409(6) 0.13906(18) 0.090(4) Uani 1 1 d . . .
H19A H -0.0531 0.5207 0.1501 0.108 Uiso 1 1 calc R . .
H19B H -0.0737 0.5386 0.1210 0.108 Uiso 1 1 calc R . .
C19A C -0.1155(8) 0.8221(7) 0.1595(3) 0.072(4) Uiso 0.589(18) 1 d P A 1
H19C H -0.0813 0.8318 0.1732 0.087 Uiso 0.589(18) 1 calc PR A 1
H19D H -0.1489 0.7928 0.1672 0.087 Uiso 0.589(18) 1 calc PR A 1
C19D C -0.0825(11) 0.8649(11) 0.1384(4) 0.072(4) Uiso 0.41 1 d P A 2
H19E H -0.0746 0.8893 0.1224 0.087 Uiso 0.411(18) 1 calc PR A 2
H19F H -0.0459 0.8777 0.1507 0.087 Uiso 0.411(18) 1 calc PR A 2
C20 C -0.0943(5) 0.6114(6) 0.1466(2) 0.102(4) Uani 1 1 d . . .
H20A H -0.0507 0.6326 0.1445 0.153 Uiso 1 1 calc R . .
H20B H -0.1076 0.6145 0.1646 0.153 Uiso 1 1 calc R . .
H20C H -0.1283 0.6325 0.1355 0.153 Uiso 1 1 calc R . .
C20A C -0.0860(10) 0.7905(10) 0.1421(4) 0.064(5) Uiso 0.50 1 d P A 1
H20D H -0.0666 0.7511 0.1495 0.097 Uiso 0.50 1 calc PR A 1
H20E H -0.0500 0.8169 0.1349 0.097 Uiso 0.50 1 calc PR A 1
H20F H -0.1186 0.7792 0.1284 0.097 Uiso 0.50 1 calc PR A 1
C20D C -0.0690(12) 0.8006(10) 0.1323(4) 0.078(6) Uiso 0.50 1 d P A 2
H20G H -0.0240 0.7975 0.1250 0.117 Uiso 0.50 1 calc PR A 2
H20H H -0.1027 0.7852 0.1196 0.117 Uiso 0.50 1 calc PR A 2
H20I H -0.0709 0.7742 0.1479 0.117 Uiso 0.50 1 calc PR A 2
C21 C -0.1318(7) 0.4108(6) 0.1367(3) 0.119(5) Uani 1 1 d . . .
H21A H -0.1222 0.4067 0.1181 0.143 Uiso 1 1 calc R . .
H21B H -0.0878 0.4089 0.1461 0.143 Uiso 1 1 calc R . .
C21D C -0.0919(7) 0.9526(6) 0.1435(3) 0.067(4) Uiso 0.653(18) 1 d P A 1
H21C H -0.0569 0.9462 0.1572 0.081 Uiso 0.653(18) 1 calc PR A 1
H21D H -0.0731 0.9346 0.1275 0.081 Uiso 0.653(18) 1 calc PR A 1
C21A C -0.1316(14) 0.9873(12) 0.1598(5) 0.067(4) Uiso 0.35 1 d P A 2
H21E H -0.1672 1.0047 0.1709 0.081 Uiso 0.347(18) 1 calc PR A 2
H21F H -0.0914 0.9818 0.1713 0.081 Uiso 0.347(18) 1 calc PR A 2
C22A C -0.0957(9) 1.0218(8) 0.1394(3) 0.049(4) Uiso 0.50 1 d P A 1
H22A H -0.0511 1.0383 0.1351 0.073 Uiso 0.50 1 calc PR A 1
H22B H -0.1109 1.0428 0.1551 0.073 Uiso 0.50 1 calc PR A 1
H22C H -0.1277 1.0311 0.1252 0.073 Uiso 0.50 1 calc PR A 1
C22D C -0.1201(16) 1.0228(16) 0.1486(6) 0.133(11) Uiso 0.50 1 d P A 2
H22D H -0.1097 1.0610 0.1591 0.199 Uiso 0.50 1 calc PR A 2
H22E H -0.1583 1.0322 0.1370 0.199 Uiso 0.50 1 calc PR A 2
H22F H -0.0807 1.0112 0.1386 0.199 Uiso 0.50 1 calc PR A 2
C22 C -0.1680(10) 0.3571(8) 0.1436(4) 0.228(11) Uani 1 1 d . . .
H22G H -0.1424 0.3182 0.1394 0.342 Uiso 1 1 calc R . .
H22H H -0.2112 0.3566 0.1341 0.342 Uiso 1 1 calc R . .
H22I H -0.1760 0.3582 0.1621 0.342 Uiso 1 1 calc R . .
C23 C -0.1858(4) 0.4980(4) 0.17606(14) 0.057(2) Uani 1 1 d . . .
H23A H -0.1971 0.5433 0.1800 0.069 Uiso 1 1 calc R . .
H23B H -0.2265 0.4718 0.1792 0.069 Uiso 1 1 calc R . .
C23A C -0.1849(8) 0.9289(9) 0.1852(3) 0.073(5) Uiso 0.58(2) 1 d P A 1
H23C H -0.2112 0.9692 0.1831 0.088 Uiso 0.58(2) 1 calc PR A 1
H23D H -0.2151 0.8963 0.1927 0.088 Uiso 0.58(2) 1 calc PR A 1
C23D C -0.1782(11) 0.8788(13) 0.1850(4) 0.073(5) Uiso 0.42 1 d P A 2
H23E H -0.2211 0.9002 0.1892 0.088 Uiso 0.42(2) 1 calc PR A 2
H23F H -0.1873 0.8319 0.1852 0.088 Uiso 0.42(2) 1 calc PR A 2
C24A C -0.1278(10) 0.9413(10) 0.2040(4) 0.081(6) Uiso 0.50 1 d P A 1
H24A H -0.1459 0.9532 0.2208 0.122 Uiso 0.50 1 calc PR A 1
H24B H -0.0998 0.9765 0.1977 0.122 Uiso 0.50 1 calc PR A 1
H24C H -0.1004 0.9022 0.2059 0.122 Uiso 0.50 1 calc PR A 1
C24D C -0.1330(15) 0.8910(14) 0.2062(6) 0.138(10) Uiso 0.50 1 d P A 2
H24D H -0.1522 0.8741 0.2220 0.207 Uiso 0.50 1 calc PR A 2
H24E H -0.1259 0.9375 0.2079 0.207 Uiso 0.50 1 calc PR A 2
H24F H -0.0898 0.8697 0.2031 0.207 Uiso 0.50 1 calc PR A 2
C24 C -0.1287(4) 0.4757(5) 0.19522(17) 0.084(3) Uani 1 1 d . . .
H24G H -0.1439 0.4806 0.2129 0.127 Uiso 1 1 calc R . .
H24H H -0.0884 0.5022 0.1928 0.127 Uiso 1 1 calc R . .
H24I H -0.1179 0.4304 0.1920 0.127 Uiso 1 1 calc R . .
C25A C -0.6586(5) 0.9512(4) 0.24579(17) 0.072(3) Uani 1 1 d . B .
H25A H -0.7049 0.9468 0.2385 0.086 Uiso 1 1 calc R . .
H25B H -0.6608 0.9450 0.2647 0.086 Uiso 1 1 calc R . .
C25 C -0.6329(5) 0.3938(4) 0.22144(17) 0.077(3) Uani 1 1 d . . .
H25C H -0.6746 0.3862 0.2111 0.092 Uiso 1 1 calc R . .
H25D H -0.5963 0.3694 0.2132 0.092 Uiso 1 1 calc R . .
C26 C -0.6428(5) 0.3655(5) 0.2480(2) 0.094(3) Uani 1 1 d . . .
H26A H -0.6539 0.3196 0.2464 0.141 Uiso 1 1 calc R . .
H26B H -0.6798 0.3880 0.2564 0.141 Uiso 1 1 calc R . .
H26C H -0.6013 0.3705 0.2584 0.141 Uiso 1 1 calc R . .
C26A C -0.6329(5) 1.0196(4) 0.24036(15) 0.074(3) Uani 1 1 d . . .
H26D H -0.6635 1.0512 0.2479 0.111 Uiso 1 1 calc R B .
H26E H -0.6313 1.0264 0.2217 0.111 Uiso 1 1 calc R . .
H26F H -0.5877 1.0249 0.2480 0.111 Uiso 1 1 calc R . .
C27 C -0.5366(4) 0.4928(4) 0.24017(15) 0.062(2) Uani 1 1 d . . .
H27A H -0.5182 0.5363 0.2368 0.075 Uiso 1 1 calc R . .
H27B H -0.5508 0.4921 0.2583 0.075 Uiso 1 1 calc R . .
C27A C -0.5300(11) 0.9109(10) 0.2525(4) 0.067(5) Uani 0.53(3) 1 d P B 2
H27C H -0.5060 0.9465 0.2440 0.080 Uiso 0.53(3) 1 calc PR B 2
H27D H -0.5449 0.9267 0.2694 0.080 Uiso 0.53(3) 1 calc PR B 2
C27D C -0.5281(11) 0.8689(13) 0.2503(4) 0.067(5) Uani 0.47 1 d P B 1
H27E H -0.5402 0.8552 0.2679 0.080 Uiso 0.47(3) 1 calc PR B 1
H27F H -0.5065 0.8317 0.2419 0.080 Uiso 0.47(3) 1 calc PR B 1
C28 C -0.4809(5) 0.4450(5) 0.23735(17) 0.086(3) Uani 1 1 d . . .
H28A H -0.4437 0.4559 0.2493 0.129 Uiso 1 1 calc R . .
H28B H -0.4649 0.4461 0.2196 0.129 Uiso 1 1 calc R . .
H28C H -0.4976 0.4018 0.2412 0.129 Uiso 1 1 calc R . .
C28D C -0.4798(14) 0.9192(12) 0.2526(4) 0.078(4) Uani 0.42(2) 1 d P B 1
H28D H -0.4402 0.9038 0.2624 0.117 Uiso 0.42(2) 1 calc PR B 1
H28E H -0.4997 0.9559 0.2615 0.117 Uiso 0.42(2) 1 calc PR B 1
H28F H -0.4663 0.9327 0.2354 0.117 Uiso 0.42(2) 1 calc PR B 1
C28A C -0.4803(8) 0.8529(9) 0.2568(3) 0.078(4) Uani 0.58 1 d P B 2
H28G H -0.4416 0.8669 0.2675 0.117 Uiso 0.58(2) 1 calc PR B 2
H28H H -0.4645 0.8378 0.2401 0.117 Uiso 0.58(2) 1 calc PR B 2
H28I H -0.5036 0.8178 0.2655 0.117 Uiso 0.58(2) 1 calc PR B 2
C29 C -0.6773(4) 0.5217(5) 0.23866(15) 0.068(2) Uani 1 1 d . . .
H29A H -0.7217 0.5155 0.2299 0.081 Uiso 1 1 calc R . .
H29B H -0.6791 0.5001 0.2556 0.081 Uiso 1 1 calc R . .
C29A C -0.6511(6) 0.8117(5) 0.24483(19) 0.097(4) Uani 1 1 d . B .
H29C H -0.6943 0.8077 0.2350 0.116 Uiso 1 1 calc R . .
H29D H -0.6233 0.7740 0.2403 0.116 Uiso 1 1 calc R . .
C30 C -0.6664(4) 0.5952(4) 0.24321(16) 0.069(2) Uani 1 1 d . . .
H30A H -0.7032 0.6123 0.2535 0.104 Uiso 1 1 calc R . .
H30B H -0.6657 0.6175 0.2266 0.104 Uiso 1 1 calc R . .
H30C H -0.6233 0.6021 0.2525 0.104 Uiso 1 1 calc R . .
C30A C -0.6665(7) 0.8063(7) 0.2724(2) 0.140(5) Uani 1 1 d . . .
H30D H -0.6900 0.7656 0.2755 0.210 Uiso 1 1 calc R B .
H30E H -0.6952 0.8424 0.2774 0.210 Uiso 1 1 calc R . .
H30F H -0.6244 0.8073 0.2827 0.210 Uiso 1 1 calc R . .
C1R C 0.4452(4) 0.6865(3) -0.13775(17) 0.066(2) Uani 1 1 d . . .
H1RA H 0.4873 0.6624 -0.1352 0.099 Uiso 1 1 calc R . .
H1RB H 0.4277 0.6796 -0.1553 0.099 Uiso 1 1 calc R . .
H1RC H 0.4120 0.6715 -0.1254 0.099 Uiso 1 1 calc R . .
C2R C 0.3805(5) 0.8120(4) -0.13759(18) 0.068(2) Uani 1 1 d . . .
C3R C 0.3631(5) 0.8649(4) -0.1225(2) 0.087(3) Uani 1 1 d . . .
H3RA H 0.3959 0.8830 -0.1111 0.104 Uiso 1 1 calc R . .
C4R C 0.2985(6) 0.8921(5) -0.1239(3) 0.100(4) Uani 1 1 d . . .
H4RA H 0.2879 0.9288 -0.1139 0.120 Uiso 1 1 calc R . .
C5R C 0.2508(8) 0.8647(7) -0.1400(3) 0.132(6) Uani 1 1 d . . .
H5RA H 0.2063 0.8814 -0.1408 0.158 Uiso 1 1 calc R . .
C6R C 0.2679(7) 0.8130(9) -0.1550(3) 0.156(7) Uani 1 1 d . . .
H6RA H 0.2347 0.7956 -0.1664 0.187 Uiso 1 1 calc R . .
C7R C 0.3326(6) 0.7843(6) -0.15415(19) 0.102(4) Uani 1 1 d . . .
H7RA H 0.3429 0.7479 -0.1644 0.123 Uiso 1 1 calc R . .
C8R C 0.5244(4) 0.7973(4) -0.15531(15) 0.056(2) Uani 1 1 d . . .
C9R C 0.5336(4) 0.8634(4) -0.16076(15) 0.059(2) Uani 1 1 d . . .
H9RA H 0.5050 0.8946 -0.1533 0.070 Uiso 1 1 calc R . .
C10R C 0.5840(5) 0.8825(4) -0.17683(16) 0.066(2) Uani 1 1 d . . .
H10A H 0.5901 0.9268 -0.1806 0.080 Uiso 1 1 calc R . .
C11R C 0.6262(5) 0.8360(4) -0.18759(18) 0.074(3) Uani 1 1 d . . .
H11A H 0.6606 0.8494 -0.1988 0.089 Uiso 1 1 calc R . .
C12R C 0.6189(5) 0.7700(4) -0.18216(18) 0.073(3) Uani 1 1 d . . .
H12A H 0.6475 0.7389 -0.1896 0.088 Uiso 1 1 calc R . .
C13R C 0.5684(5) 0.7516(4) -0.16551(18) 0.072(3) Uani 1 1 d . . .
H13A H 0.5637 0.7075 -0.1610 0.087 Uiso 1 1 calc R . .
C14R C 0.4919(5) 0.7850(4) -0.10001(17) 0.063(2) Uani 1 1 d . . .
C15R C 0.5232(5) 0.8429(4) -0.09360(18) 0.077(3) Uani 1 1 d . . .
H15A H 0.5328 0.8735 -0.1066 0.092 Uiso 1 1 calc R . .
C16R C 0.5399(5) 0.8554(5) -0.06862(19) 0.083(3) Uani 1 1 d . . .
H16A H 0.5607 0.8953 -0.0643 0.099 Uiso 1 1 calc R . .
C17R C 0.5276(6) 0.8118(5) -0.0494(2) 0.096(4) Uani 1 1 d . . .
H17A H 0.5386 0.8218 -0.0320 0.116 Uiso 1 1 calc R . .
C18R C 0.4982(6) 0.7519(5) -0.0560(2) 0.096(3) Uani 1 1 d . . .
H18A H 0.4902 0.7207 -0.0431 0.115 Uiso 1 1 calc R . .
C19R C 0.4813(6) 0.7391(5) -0.08137(19) 0.084(3) Uani 1 1 d . . .
H19G H 0.4623 0.6986 -0.0860 0.101 Uiso 1 1 calc R . .
P1S P 0.43543(8) 0.65730(8) 0.04068(3) 0.0321(4) Uani 1 1 d . . .
C1S C 0.4709(3) 0.6208(3) 0.06904(12) 0.0410(16) Uani 1 1 d . . .
H1SA H 0.4486 0.6378 0.0842 0.061 Uiso 1 1 calc R . .
H1SB H 0.5192 0.6304 0.0703 0.061 Uiso 1 1 calc R . .
H1SC H 0.4644 0.5740 0.0682 0.061 Uiso 1 1 calc R . .
C2S C 0.4790(3) 0.6241(3) 0.01323(12) 0.0372(15) Uani 1 1 d . . .
C3S C 0.5483(4) 0.6353(4) 0.01183(14) 0.056(2) Uani 1 1 d . . .
H3SA H 0.5710 0.6604 0.0246 0.067 Uiso 1 1 calc R . .
C4S C 0.5838(4) 0.6092(4) -0.00845(16) 0.067(2) Uani 1 1 d . . .
H4SA H 0.6308 0.6165 -0.0096 0.080 Uiso 1 1 calc R . .
C5S C 0.5501(5) 0.5720(4) -0.02728(14) 0.061(2) Uani 1 1 d . . .
H5SA H 0.5744 0.5544 -0.0412 0.073 Uiso 1 1 calc R . .
C6S C 0.4810(4) 0.5606(4) -0.02571(12) 0.0482(18) Uani 1 1 d . . .
H6SA H 0.4581 0.5355 -0.0385 0.058 Uiso 1 1 calc R . .
C7S C 0.4461(4) 0.5865(3) -0.00524(12) 0.0419(16) Uani 1 1 d . . .
H7SA H 0.3993 0.5783 -0.0039 0.050 Uiso 1 1 calc R . .
C8S C 0.4479(3) 0.7439(3) 0.04128(11) 0.0333(14) Uani 1 1 d . . .
C9S C 0.4591(3) 0.7758(3) 0.06467(12) 0.0379(15) Uani 1 1 d . . .
H9SA H 0.4627 0.7519 0.0802 0.046 Uiso 1 1 calc R . .
C10S C 0.4651(4) 0.8433(3) 0.06523(14) 0.0478(17) Uani 1 1 d . . .
H10B H 0.4719 0.8651 0.0812 0.057 Uiso 1 1 calc R . .
C11S C 0.4610(4) 0.8779(4) 0.04235(16) 0.060(2) Uani 1 1 d . . .
H11B H 0.4657 0.9234 0.0426 0.072 Uiso 1 1 calc R . .
C12S C 0.4500(5) 0.8459(4) 0.01916(16) 0.074(3) Uani 1 1 d . . .
H12B H 0.4475 0.8699 0.0036 0.089 Uiso 1 1 calc R . .
C13S C 0.4428(5) 0.7799(4) 0.01835(13) 0.060(2) Uani 1 1 d . . .
H13B H 0.4343 0.7588 0.0024 0.072 Uiso 1 1 calc R . .
C14S C 0.3465(3) 0.6391(3) 0.03791(12) 0.0378(15) Uani 1 1 d . . .
C15S C 0.3185(4) 0.5914(4) 0.05363(16) 0.057(2) Uani 1 1 d . . .
H15B H 0.3459 0.5692 0.0660 0.069 Uiso 1 1 calc R . .
C16S C 0.2500(5) 0.5771(5) 0.0509(2) 0.081(3) Uani 1 1 d . . .
H16B H 0.2308 0.5448 0.0614 0.097 Uiso 1 1 calc R . .
C17S C 0.2101(5) 0.6090(5) 0.0333(2) 0.087(3) Uani 1 1 d . . .
H17B H 0.1635 0.5989 0.0318 0.104 Uiso 1 1 calc R . .
C18S C 0.2370(4) 0.6557(5) 0.01756(19) 0.073(3) Uani 1 1 d . . .
H18B H 0.2089 0.6768 0.0051 0.088 Uiso 1 1 calc R . .
C19S C 0.3053(4) 0.6720(4) 0.01987(15) 0.0528(19) Uani 1 1 d . . .
H19H H 0.3236 0.7048 0.0094 0.063 Uiso 1 1 calc R . .
P1T P -0.19305(11) 0.90100(10) -0.04134(4) 0.0534(5) Uani 1 1 d . . .
C1T C -0.1560(4) 0.9751(4) -0.02964(17) 0.067(2) Uani 1 1 d . . .
H1TA H -0.1272 0.9661 -0.0145 0.100 Uiso 1 1 calc R . .
H1TB H -0.1918 1.0051 -0.0249 0.100 Uiso 1 1 calc R . .
H1TC H -0.1289 0.9944 -0.0432 0.100 Uiso 1 1 calc R . .
C2T C -0.1267(5) 0.8470(4) -0.04965(17) 0.067(2) Uani 1 1 d . . .
C3T C -0.0746(5) 0.8659(6) -0.0644(2) 0.099(4) Uani 1 1 d . . .
H3TA H -0.0745 0.9087 -0.0708 0.119 Uiso 1 1 calc R . .
C4T C -0.0213(6) 0.8255(8) -0.0706(3) 0.127(5) Uani 1 1 d . . .
H4TA H 0.0151 0.8410 -0.0804 0.152 Uiso 1 1 calc R . .
C5T C -0.0225(6) 0.7641(7) -0.0624(3) 0.112(5) Uani 1 1 d . . .
H5TA H 0.0116 0.7349 -0.0675 0.134 Uiso 1 1 calc R . .
C6T C -0.0720(10) 0.7440(8) -0.0470(4) 0.206(10) Uani 1 1 d . . .
H6TA H -0.0706 0.7012 -0.0406 0.247 Uiso 1 1 calc R . .
C7T C -0.1260(8) 0.7846(6) -0.0402(3) 0.163(7) Uani 1 1 d . . .
H7TA H -0.1607 0.7695 -0.0295 0.195 Uiso 1 1 calc R . .
C8T C -0.2461(4) 0.9192(4) -0.06939(14) 0.0528(19) Uani 1 1 d . . .
C9T C -0.2913(4) 0.9705(4) -0.06836(15) 0.055(2) Uani 1 1 d . . .
H9TA H -0.2939 0.9961 -0.0532 0.066 Uiso 1 1 calc R . .
C10T C -0.3325(4) 0.9840(4) -0.08968(17) 0.063(2) Uani 1 1 d . . .
H10C H -0.3629 1.0193 -0.0890 0.076 Uiso 1 1 calc R . .
C11T C -0.3306(4) 0.9483(5) -0.11138(18) 0.069(2) Uani 1 1 d . . .
H11C H -0.3600 0.9582 -0.1255 0.083 Uiso 1 1 calc R . .
C12T C -0.2853(5) 0.8967(5) -0.11312(16) 0.073(3) Uani 1 1 d . . .
H12C H -0.2826 0.8725 -0.1286 0.088 Uiso 1 1 calc R . .
C13T C -0.2433(4) 0.8810(4) -0.09138(16) 0.064(2) Uani 1 1 d . . .
H13C H -0.2138 0.8451 -0.0919 0.077 Uiso 1 1 calc R . .
C14T C -0.2434(4) 0.8637(4) -0.01691(14) 0.056(2) Uani 1 1 d . . .
C15T C -0.2270(4) 0.8706(5) 0.00889(16) 0.075(3) Uani 1 1 d . . .
H15C H -0.1907 0.8978 0.0141 0.090 Uiso 1 1 calc R . .
C16T C -0.2637(5) 0.8376(6) 0.02739(17) 0.080(3) Uani 1 1 d . . .
H16C H -0.2516 0.8427 0.0451 0.096 Uiso 1 1 calc R . .
C17T C -0.3157(5) 0.7989(5) 0.02082(17) 0.078(3) Uani 1 1 d . . .
H17C H -0.3401 0.7771 0.0337 0.094 Uiso 1 1 calc R . .
C18T C -0.3331(6) 0.7912(5) -0.00505(19) 0.106(4) Uani 1 1 d . . .
H18C H -0.3695 0.7640 -0.0100 0.128 Uiso 1 1 calc R . .
C19T C -0.2964(6) 0.8242(5) -0.02405(18) 0.098(4) Uani 1 1 d . . .
H19I H -0.3084 0.8191 -0.0417 0.118 Uiso 1 1 calc R . .
P1R P 0.46108(12) 0.77119(9) -0.13274(4) 0.0577(6) Uani 1 1 d . . .
P1U P 1.19047(9) 0.80870(10) 0.07776(4) 0.0467(5) Uani 1 1 d . . .
C1U C 1.2800(4) 0.8185(5) 0.07448(17) 0.070(3) Uani 1 1 d . . .
H1UA H 1.2887 0.8540 0.0626 0.105 Uiso 1 1 calc R . .
H1UB H 1.2992 0.7786 0.0677 0.105 Uiso 1 1 calc R . .
H1UC H 1.3007 0.8280 0.0914 0.105 Uiso 1 1 calc R . .
C2U C 1.1737(4) 0.7428(4) 0.09981(14) 0.0506(18) Uani 1 1 d . . .
C3U C 1.1128(5) 0.7416(5) 0.11237(19) 0.091(3) Uani 1 1 d . . .
H3UA H 1.0821 0.7765 0.1105 0.109 Uiso 1 1 calc R . .
C4U C 1.0970(6) 0.6896(6) 0.1276(2) 0.104(4) Uani 1 1 d . . .
H4UA H 1.0555 0.6889 0.1363 0.125 Uiso 1 1 calc R . .
C5U C 1.1402(7) 0.6392(5) 0.1302(2) 0.094(3) Uani 1 1 d . . .
H5UA H 1.1272 0.6023 0.1397 0.112 Uiso 1 1 calc R . .
C6U C 1.2022(6) 0.6410(5) 0.1193(2) 0.091(3) Uani 1 1 d . . .
H6UA H 1.2338 0.6075 0.1226 0.110 Uiso 1 1 calc R . .
C7U C 1.2192(4) 0.6926(5) 0.10312(19) 0.077(3) Uani 1 1 d . . .
H7UA H 1.2611 0.6930 0.0946 0.092 Uiso 1 1 calc R . .
C8U C 1.1531(4) 0.8814(4) 0.09048(14) 0.0483(17) Uani 1 1 d . . .
C9U C 1.1879(4) 0.9186(4) 0.10886(14) 0.055(2) Uani 1 1 d . . .
H9UA H 1.2324 0.9068 0.1141 0.066 Uiso 1 1 calc R . .
C10U C 1.1574(5) 0.9734(4) 0.11967(15) 0.065(2) Uani 1 1 d . . .
H10D H 1.1812 0.9992 0.1319 0.078 Uiso 1 1 calc R . .
C11U C 1.0926(5) 0.9885(4) 0.11202(17) 0.069(2) Uani 1 1 d . . .
H11D H 1.0714 1.0251 0.1193 0.083 Uiso 1 1 calc R . .
C12U C 1.0576(4) 0.9521(4) 0.09413(15) 0.062(2) Uani 1 1 d . . .
H12D H 1.0126 0.9634 0.0895 0.074 Uiso 1 1 calc R . .
C13U C 1.0876(4) 0.8989(4) 0.08279(14) 0.0512(19) Uani 1 1 d . . .
H13D H 1.0638 0.8747 0.0700 0.061 Uiso 1 1 calc R . .
C14U C 1.1524(4) 0.7913(3) 0.04667(14) 0.0455(17) Uani 1 1 d . . .
C15U C 1.1752(4) 0.8249(4) 0.02473(15) 0.055(2) Uani 1 1 d . . .
H15D H 1.2111 0.8551 0.0263 0.066 Uiso 1 1 calc R . .
C16U C 1.1442(5) 0.8129(5) 0.00096(16) 0.072(3) Uani 1 1 d . . .
H16D H 1.1597 0.8349 -0.0138 0.086 Uiso 1 1 calc R . .
C17U C 1.0919(5) 0.7703(5) -0.00176(17) 0.076(3) Uani 1 1 d . . .
H17D H 1.0712 0.7632 -0.0182 0.092 Uiso 1 1 calc R . .
C18U C 1.0693(4) 0.7372(4) 0.01977(18) 0.067(2) Uani 1 1 d . . .
H18D H 1.0334 0.7072 0.0180 0.081 Uiso 1 1 calc R . .
C19U C 1.0993(3) 0.7481(4) 0.04394(15) 0.0497(18) Uani 1 1 d . . .
H19J H 1.0833 0.7259 0.0586 0.060 Uiso 1 1 calc R . .
P1V P -0.26852(10) 0.67959(9) 0.25031(4) 0.0470(5) Uani 1 1 d . . .
C1V C -0.2615(4) 0.6847(4) 0.21615(14) 0.057(2) Uani 1 1 d . . .
H1VA H -0.2140 0.6899 0.2118 0.085 Uiso 1 1 calc R . .
H1VB H -0.2874 0.7218 0.2097 0.085 Uiso 1 1 calc R . .
H1VC H -0.2792 0.6452 0.2082 0.085 Uiso 1 1 calc R . .
C2V C -0.2344(4) 0.7520(4) 0.26496(16) 0.058(2) Uani 1 1 d . . .
C3V C -0.1671(7) 0.7663(6) 0.2605(3) 0.145(6) Uani 1 1 d . . .
H3VA H -0.1405 0.7400 0.2497 0.174 Uiso 1 1 calc R . .
C4V C -0.1403(9) 0.8222(8) 0.2727(3) 0.175(8) Uani 1 1 d . . .
H4VA H -0.0940 0.8319 0.2705 0.211 Uiso 1 1 calc R . .
C5V C -0.1769(8) 0.8621(5) 0.2873(3) 0.114(4) Uani 1 1 d . . .
H5VA H -0.1586 0.9000 0.2949 0.137 Uiso 1 1 calc R . .
C6V C -0.2380(9) 0.8451(7) 0.2902(4) 0.197(10) Uani 1 1 d . . .
H6VA H -0.2650 0.8719 0.3006 0.236 Uiso 1 1 calc R . .
C7V C -0.2689(6) 0.7908(6) 0.2793(3) 0.129(5) Uani 1 1 d . . .
H7VA H -0.3150 0.7822 0.2824 0.154 Uiso 1 1 calc R . .
C8V C -0.3556(4) 0.6696(4) 0.25912(14) 0.0522(19) Uani 1 1 d . . .
C9V C -0.3704(5) 0.6349(6) 0.2815(2) 0.104(4) Uani 1 1 d . . .
H9VA H -0.3350 0.6170 0.2919 0.125 Uiso 1 1 calc R . .
C10V C -0.4378(5) 0.6268(7) 0.2885(2) 0.133(6) Uani 1 1 d . . .
H10E H -0.4479 0.6028 0.3035 0.159 Uiso 1 1 calc R . .
C11V C -0.4901(5) 0.6536(6) 0.2737(2) 0.096(4) Uani 1 1 d . . .
H11E H -0.5352 0.6513 0.2793 0.115 Uiso 1 1 calc R . .
C12V C -0.4755(4) 0.6835(4) 0.25079(17) 0.066(2) Uani 1 1 d . . .
H12E H -0.5108 0.6978 0.2396 0.079 Uiso 1 1 calc R . .
C13V C -0.4076(4) 0.6926(4) 0.24411(15) 0.060(2) Uani 1 1 d . . .
H13E H -0.3978 0.7153 0.2288 0.072 Uiso 1 1 calc R . .
C14V C -0.2231(4) 0.6101(3) 0.26248(13) 0.0445(17) Uani 1 1 d . . .
C15V C -0.2348(4) 0.5498(4) 0.25167(17) 0.067(2) Uani 1 1 d . . .
H15E H -0.2643 0.5454 0.2371 0.081 Uiso 1 1 calc R . .
C16V C -0.2029(5) 0.4958(4) 0.26233(17) 0.069(2) Uani 1 1 d . . .
H16E H -0.2118 0.4543 0.2553 0.083 Uiso 1 1 calc R . .
C17V C -0.1588(4) 0.5022(4) 0.28300(17) 0.067(2) Uani 1 1 d . . .
H17E H -0.1361 0.4654 0.2897 0.080 Uiso 1 1 calc R . .
C18V C -0.1474(5) 0.5607(5) 0.29382(19) 0.083(3) Uani 1 1 d . . .
H18E H -0.1175 0.5646 0.3083 0.100 Uiso 1 1 calc R . .
C19V C -0.1790(4) 0.6144(4) 0.28382(17) 0.068(2) Uani 1 1 d . . .
H19K H -0.1708 0.6552 0.2916 0.082 Uiso 1 1 calc R . .
N1W N 0.3055(4) 0.7114(3) -0.06675(14) 0.0660(19) Uani 1 1 d . . .
O1W O 0.3260(5) 0.7722(4) -0.03154(15) 0.116(3) Uani 1 1 d . . .
C1W C 0.3043(6) 0.7653(5) -0.0531(2) 0.089(3) Uani 1 1 d . . .
H1WA H 0.2844 0.8019 -0.0612 0.107 Uiso 1 1 calc R . .
C2W C 0.2778(6) 0.7073(5) -0.09353(17) 0.096(3) Uani 1 1 d . . .
H2WA H 0.2614 0.7498 -0.0990 0.143 Uiso 1 1 calc R . .
H2WB H 0.2405 0.6764 -0.0942 0.143 Uiso 1 1 calc R . .
H2WC H 0.3133 0.6930 -0.1051 0.143 Uiso 1 1 calc R . .
C3W C 0.3316(5) 0.6507(4) -0.0566(2) 0.086(3) Uani 1 1 d . . .
H3WA H 0.3490 0.6572 -0.0390 0.128 Uiso 1 1 calc R . .
H3WB H 0.3681 0.6355 -0.0675 0.128 Uiso 1 1 calc R . .
H3WC H 0.2954 0.6187 -0.0566 0.128 Uiso 1 1 calc R . .
N1X N 0.6473(4) 1.0352(4) 0.02326(17) 0.080(2) Uani 1 1 d . . .
O1X O 0.7094(4) 1.0555(3) -0.01245(15) 0.092(2) Uani 1 1 d . . .
C1X C 0.6314(8) 1.0537(6) 0.0498(2) 0.143(6) Uani 1 1 d . . .
H1XA H 0.6563 1.0929 0.0546 0.214 Uiso 1 1 calc R . .
H1XB H 0.6444 1.0188 0.0616 0.214 Uiso 1 1 calc R . .
H1XC H 0.5829 1.0618 0.0510 0.214 Uiso 1 1 calc R . .
C2X C 0.6147(6) 0.9790(6) 0.0129(3) 0.119(4) Uani 1 1 d . . .
H2XA H 0.6292 0.9721 -0.0048 0.178 Uiso 1 1 calc R . .
H2XB H 0.5658 0.9851 0.0130 0.178 Uiso 1 1 calc R . .
H2XC H 0.6270 0.9415 0.0234 0.178 Uiso 1 1 calc R . .
C3X C 0.6912(5) 1.0681(5) 0.0095(2) 0.087(3) Uani 1 1 d . . .
H3XA H 0.7107 1.1050 0.0175 0.104 Uiso 1 1 calc R . .
N1Y N -0.8198(6) 0.8489(6) 0.4102(2) 0.049(3) Uiso 0.50 1 d P . .
C2Y C -0.8125(16) 0.8085(14) 0.4269(6) 0.151(11) Uiso 0.50 1 d P . .
H2YA H -0.7922 0.8284 0.4424 0.227 Uiso 0.50 1 calc PR . .
H2YB H -0.7829 0.7742 0.4208 0.227 Uiso 0.50 1 calc PR . .
H2YC H -0.8565 0.7903 0.4311 0.227 Uiso 0.50 1 calc PR . .
C3Y C -0.8471(8) 0.8379(7) 0.3853(3) 0.052(4) Uiso 0.50 1 d P . .
H3YA H -0.8481 0.8784 0.3756 0.078 Uiso 0.50 1 calc PR . .
H3YB H -0.8930 0.8211 0.3865 0.078 Uiso 0.50 1 calc PR . .
H3YC H -0.8191 0.8065 0.3763 0.078 Uiso 0.50 1 calc PR . .
O1Y O -0.7936(8) 0.9198(8) 0.4405(3) 0.116(5) Uiso 0.50 1 d P . .
C1Y C -0.8088(10) 0.9025(10) 0.4187(4) 0.082(6) Uiso 0.50 1 d P . .
H1YA H -0.8126 0.9363 0.4064 0.099 Uiso 0.50 1 calc PR . .
N1Z N -0.0132(6) 0.6802(6) 0.2365(2) 0.123(4) Uiso 1 1 d . . .
C1Z C -0.0602(11) 0.6304(12) 0.2335(4) 0.224(9) Uiso 1 1 d . . .
H1ZA H -0.0644 0.5938 0.2444 0.269 Uiso 1 1 calc R . .
C3Z C -0.0147(10) 0.7243(10) 0.2182(4) 0.225(9) Uiso 1 1 d . . .
H3ZA H -0.0483 0.7123 0.2049 0.338 Uiso 1 1 calc R . .
H3ZB H 0.0298 0.7272 0.2104 0.338 Uiso 1 1 calc R . .
H3ZC H -0.0266 0.7661 0.2256 0.338 Uiso 1 1 calc R . .
O1Z O -0.1000(7) 0.6446(7) 0.2117(3) 0.204(5) Uiso 1 1 d . . .
C2Z C 0.0236(12) 0.6718(12) 0.2593(5) 0.274(12) Uiso 1 1 d . . .
H2ZA H 0.0563 0.7069 0.2613 0.411 Uiso 1 1 calc R . .
H2ZB H 0.0475 0.6306 0.2588 0.411 Uiso 1 1 calc R . .
H2ZC H -0.0070 0.6721 0.2739 0.411 Uiso 1 1 calc R . .
O1Q O -0.5164(7) 0.6877(8) 0.3539(3) 0.123(6) Uiso 0.50 1 d PD . .
C3Q C -0.5772(9) 0.7046(12) 0.3365(3) 0.114(8) Uiso 0.50 1 d PD C 2
H3QA H -0.5794 0.7504 0.3312 0.137 Uiso 0.50 1 calc PR C 2
H3QB H -0.5838 0.6754 0.3215 0.137 Uiso 0.50 1 calc PR C 2
C4Q C -0.6203(8) 0.6882(12) 0.3594(4) 0.121(9) Uiso 0.50 1 d PD . .
H4QA H -0.6679 0.6956 0.3549 0.182 Uiso 0.50 1 calc PR C 2
H4QB H -0.6070 0.7155 0.3741 0.182 Uiso 0.50 1 calc PR C 2
H4QC H -0.6137 0.6428 0.3641 0.182 Uiso 0.50 1 calc PR C 2
C2Q C -0.4623(15) 0.7292(18) 0.3439(6) 0.231(19) Uiso 0.50 1 d PD C 1
H2QA H -0.4736 0.7757 0.3432 0.277 Uiso 0.50 1 calc PR C 1
H2QB H -0.4433 0.7142 0.3275 0.277 Uiso 0.50 1 calc PR C 1
C1Q C -0.4213(11) 0.7084(17) 0.3684(7) 0.197(16) Uiso 0.50 1 d PD . .
H1QC H -0.4043 0.7467 0.3774 0.296 Uiso 0.50 1 calc PR C 1
H1QD H -0.3834 0.6813 0.3633 0.296 Uiso 0.50 1 calc PR C 1
H1QE H -0.4505 0.6840 0.3798 0.296 Uiso 0.50 1 calc PR C 1
C3P C -0.5534(13) 0.8809(12) 0.4005(6) 0.41(2) Uiso 1 1 d D . .
H3PA H -0.5733 0.8390 0.3963 0.609 Uiso 1 1 calc R . .
H3PB H -0.5285 0.8780 0.4170 0.609 Uiso 1 1 calc R . .
H3PC H -0.5225 0.8936 0.3870 0.609 Uiso 1 1 calc R . .
C2P C -0.5891(16) 0.9947(10) 0.3953(6) 0.41(2) Uiso 1 1 d D . .
H2PA H -0.6294 1.0218 0.3961 0.608 Uiso 1 1 calc R . .
H2PB H -0.5721 0.9952 0.3777 0.608 Uiso 1 1 calc R . .
H2PC H -0.5543 1.0114 0.4072 0.608 Uiso 1 1 calc R . .
N1P N -0.6061(11) 0.9284(10) 0.4024(6) 0.382(15) Uiso 1 1 d D . .
O1P O -0.688(2) 0.861(2) 0.4158(18) 1.92(17) Uiso 1 1 d D . .
C1P C -0.6635(13) 0.9153(17) 0.4145(7) 0.57(3) Uiso 1 1 d D . .
H1PA H -0.6864 0.9498 0.4225 0.685 Uiso 1 1 calc R . .

loop_
_atom_site_aniso_label
_atom_site_aniso_U_11
_atom_site_aniso_U_22
_atom_site_aniso_U_33
_atom_site_aniso_U_23
_atom_site_aniso_U_13
_atom_site_aniso_U_12
K1 0.0472(9) 0.0303(7) 0.0589(10) -0.0030(7) -0.0012(8) -0.0005(7)
K2 0.0348(8) 0.0405(8) 0.0582(10) -0.0065(7) 0.0150(7) -0.0016(7)
K3 0.0319(8) 0.0440(8) 0.0612(10) -0.0015(7) 0.0178(7) -0.0019(7)
Mo1 0.0206(3) 0.0277(3) 0.0339(3) 0.0005(2) 0.0052(2) 0.0013(2)
Mo1A 0.0213(3) 0.0260(3) 0.0309(3) -0.0005(2) 0.0072(2) -0.0021(2)
Mo2A 0.0184(2) 0.0317(3) 0.0300(3) -0.0038(2) 0.0037(2) 0.0028(2)
Mo2 0.0242(3) 0.0313(3) 0.0328(3) 0.0015(2) 0.0085(2) -0.0039(2)
Fe1 0.0248(4) 0.0286(4) 0.0306(4) -0.0008(3) 0.0042(4) -0.0014(4)
Fe1A 0.0244(4) 0.0288(4) 0.0327(5) 0.0026(3) 0.0055(4) 0.0016(4)
Fe2A 0.0201(4) 0.0279(4) 0.0286(4) -0.0006(3) 0.0046(3) -0.0006(3)
Fe2 0.0220(4) 0.0299(4) 0.0287(4) 0.0011(3) 0.0029(3) -0.0002(4)
Fe3 0.0221(4) 0.0281(4) 0.0278(4) -0.0003(3) 0.0044(3) 0.0000(3)
Fe3A 0.0232(4) 0.0280(4) 0.0264(4) -0.0007(3) 0.0049(3) -0.0012(4)
Fe4A 0.0227(4) 0.0291(4) 0.0319(5) 0.0002(3) 0.0025(4) 0.0017(4)
Fe4 0.0248(4) 0.0310(5) 0.0311(5) -0.0010(4) 0.0041(4) -0.0031(4)
Fe5A 0.0196(4) 0.0302(4) 0.0274(4) -0.0019(3) 0.0023(3) 0.0007(3)
Fe5 0.0231(4) 0.0305(4) 0.0274(4) 0.0020(3) 0.0048(3) -0.0002(4)
Fe6 0.0205(4) 0.0319(4) 0.0285(4) 0.0007(3) 0.0034(3) -0.0014(4)
Fe6A 0.0201(4) 0.0305(4) 0.0261(4) -0.0015(3) 0.0027(3) 0.0000(3)
S1 0.0293(8) 0.0318(8) 0.0284(8) -0.0004(6) 0.0058(6) -0.0002(6)
S1A 0.0328(8) 0.0350(8) 0.0273(8) 0.0033(6) 0.0060(6) -0.0016(7)
S2A 0.0232(7) 0.0267(7) 0.0321(8) -0.0009(6) 0.0045(6) 0.0009(6)
S2 0.0220(7) 0.0303(8) 0.0339(8) 0.0004(6) 0.0018(6) -0.0032(6)
S3 0.0270(8) 0.0285(8) 0.0421(9) 0.0035(6) 0.0051(7) 0.0016(6)
S3A 0.0302(8) 0.0272(8) 0.0379(8) -0.0043(6) 0.0084(7) -0.0018(6)
S4 0.0260(8) 0.0332(8) 0.0282(7) -0.0005(6) 0.0051(6) -0.0003(6)
S4A 0.0228(7) 0.0314(8) 0.0284(7) 0.0010(6) 0.0039(6) -0.0003(6)
S5 0.0346(9) 0.0299(8) 0.0371(8) 0.0023(6) 0.0091(7) -0.0006(7)
S5A 0.0258(8) 0.0305(8) 0.0395(9) -0.0061(6) 0.0017(7) 0.0007(6)
S6A 0.0231(7) 0.0351(8) 0.0329(8) -0.0003(6) -0.0012(6) 0.0027(6)
S6 0.0259(8) 0.0378(8) 0.0351(8) -0.0006(7) 0.0007(6) -0.0042(7)
S7A 0.0244(8) 0.0379(8) 0.0270(7) 0.0014(6) 0.0001(6) 0.0009(6)
S7 0.0303(8) 0.0466(9) 0.0282(8) 0.0031(7) 0.0003(6) 0.0013(7)
S8 0.0330(9) 0.0393(9) 0.0337(8) -0.0089(7) 0.0045(7) -0.0080(7)
S8A 0.0310(9) 0.0323(8) 0.0469(9) 0.0095(7) 0.0041(7) 0.0053(7)
S9A 0.0190(7) 0.0303(7) 0.0269(7) -0.0002(6) 0.0041(6) 0.0003(6)
S9 0.0193(7) 0.0299(7) 0.0265(7) 0.0013(6) 0.0033(6) -0.0008(6)
S10 0.0370(9) 0.0293(8) 0.0321(8) 0.0002(6) 0.0017(7) -0.0023(7)
S11 0.0365(9) 0.0257(8) 0.0364(8) -0.0007(6) -0.0018(7) -0.0006(7)
P1A 0.0320(9) 0.0529(11) 0.0444(10) -0.0049(8) -0.0006(8) -0.0038(8)
P1 0.0316(10) 0.0644(13) 0.0505(11) 0.0097(9) 0.0003(8) 0.0072(9)
P2A 0.0383(10) 0.0702(13) 0.0338(9) -0.0022(9) 0.0066(8) 0.0101(9)
P2 0.0471(11) 0.0531(11) 0.0409(10) 0.0111(8) 0.0133(9) -0.0032(9)
Cl1A 0.0666(13) 0.0344(9) 0.0782(14) 0.0133(9) 0.0254(11) -0.0018(9)
Cl1 0.0668(14) 0.0523(12) 0.0922(16) -0.0209(11) 0.0259(12) 0.0103(10)
Cl2A 0.0686(13) 0.0610(12) 0.0641(12) 0.0243(10) 0.0265(10) -0.0145(10)
Cl2 0.102(2) 0.0879(18) 0.125(2) -0.0052(15) 0.0809(18) 0.0277(15)
Cl3A 0.0437(10) 0.0782(13) 0.0447(10) 0.0132(9) 0.0243(8) 0.0046(9)
Cl3 0.0765(17) 0.0875(18) 0.157(3) 0.0232(17) 0.0868(18) 0.0119(14)
Cl4A 0.0499(10) 0.0449(10) 0.0642(12) 0.0027(8) 0.0319(9) 0.0091(8)
Cl4 0.0377(10) 0.0519(11) 0.0922(15) 0.0132(10) 0.0243(10) -0.0046(8)
Cl5A 0.0483(11) 0.0476(11) 0.0813(14) -0.0045(9) 0.0044(10) 0.0171(9)
Cl5 0.0721(15) 0.0664(14) 0.1123(19) -0.0228(13) 0.0273(14) -0.0366(12)
Cl6 0.0450(12) 0.112(2) 0.0909(17) -0.0023(14) 0.0020(11) -0.0408(13)
Cl6A 0.0368(10) 0.0827(15) 0.0800(14) 0.0053(11) 0.0047(10) 0.0297(10)
Cl7A 0.0206(9) 0.0996(18) 0.128(2) 0.0170(15) -0.0036(11) 0.0039(10)
Cl7 0.0260(9) 0.1076(18) 0.0713(13) 0.0208(12) 0.0024(9) -0.0012(10)
Cl8A 0.0286(9) 0.0596(12) 0.1191(19) 0.0049(12) 0.0064(11) -0.0078(9)
Cl8 0.0361(10) 0.0614(12) 0.0696(12) 0.0133(9) 0.0186(9) 0.0093(8)
N1E 0.111(7) 0.107(7) 0.054(5) -0.018(5) 0.004(5) 0.007(6)
O1A 0.034(2) 0.026(2) 0.040(2) 0.0015(18) 0.0134(19) -0.0006(18)
O1 0.031(2) 0.036(2) 0.051(3) -0.008(2) 0.014(2) 0.0007(19)
O1E 0.108(6) 0.067(4) 0.071(4) -0.006(3) 0.001(4) -0.013(4)
O2 0.026(2) 0.035(2) 0.045(3) 0.0009(19) 0.0134(19) 0.0008(18)
O2A 0.028(2) 0.030(2) 0.042(2) -0.0019(18) 0.0146(19) -0.0050(18)
O3A 0.027(2) 0.037(2) 0.039(2) -0.0065(19) 0.0039(19) 0.0057(19)
O3 0.036(3) 0.038(3) 0.054(3) -0.002(2) 0.014(2) -0.011(2)
O4 0.021(2) 0.043(3) 0.048(3) 0.003(2) 0.0119(19) -0.0031(19)
O4A 0.020(2) 0.044(3) 0.041(2) -0.0018(19) 0.0066(18) 0.0056(19)
C1A 0.024(3) 0.040(4) 0.035(3) 0.004(3) 0.004(3) -0.009(3)
C1 0.033(4) 0.035(4) 0.043(4) 0.001(3) 0.012(3) 0.006(3)
C1E 0.118(12) 0.36(3) 0.089(10) -0.036(13) 0.054(9) 0.000(14)
C2A 0.033(4) 0.033(3) 0.045(4) 0.006(3) 0.002(3) -0.003(3)
C2 0.041(4) 0.045(4) 0.056(4) -0.004(3) 0.017(3) 0.014(3)
C2E 0.239(18) 0.102(10) 0.097(9) -0.038(8) -0.012(10) -0.005(11)
C3A 0.030(3) 0.045(4) 0.035(3) 0.013(3) 0.007(3) -0.009(3)
C3 0.062(5) 0.049(5) 0.076(6) 0.007(4) 0.035(4) 0.021(4)
C3E 0.066(6) 0.079(6) 0.046(5) 0.010(4) 0.008(4) -0.007(5)
C4A 0.028(3) 0.057(4) 0.031(3) 0.008(3) 0.011(3) 0.005(3)
C4 0.042(4) 0.067(5) 0.078(6) 0.015(4) 0.036(4) 0.016(4)
C5A 0.027(3) 0.037(3) 0.036(3) 0.000(3) 0.005(3) 0.001(3)
C5 0.041(4) 0.048(4) 0.050(4) 0.014(3) 0.014(3) 0.007(3)
C6A 0.020(3) 0.040(3) 0.027(3) 0.003(3) 0.003(2) -0.004(3)
C6 0.026(3) 0.044(4) 0.042(4) 0.003(3) 0.012(3) 0.008(3)
C7 0.029(4) 0.057(4) 0.038(4) 0.003(3) 0.006(3) -0.015(3)
C7A 0.018(3) 0.058(4) 0.032(3) -0.001(3) 0.000(3) 0.010(3)
C8 0.050(5) 0.055(5) 0.046(4) -0.002(3) 0.007(3) -0.017(4)
C8A 0.036(4) 0.044(4) 0.041(4) 0.000(3) 0.003(3) 0.013(3)
C9A 0.023(3) 0.069(5) 0.047(4) 0.000(3) 0.003(3) 0.020(3)
C9 0.026(4) 0.092(6) 0.048(4) 0.012(4) 0.003(3) -0.030(4)
C10A 0.020(3) 0.061(5) 0.065(5) 0.005(4) 0.000(3) 0.006(3)
C10 0.028(4) 0.084(6) 0.042(4) 0.013(4) 0.004(3) -0.007(4)
C11 0.024(3) 0.063(5) 0.046(4) 0.022(3) 0.004(3) -0.006(3)
C11A 0.026(3) 0.052(4) 0.052(4) -0.001(3) 0.004(3) 0.003(3)
C12 0.030(4) 0.050(4) 0.035(3) 0.009(3) 0.009(3) -0.005(3)
C12A 0.028(3) 0.046(4) 0.028(3) -0.005(3) 0.002(3) 0.004(3)
C19 0.035(5) 0.174(12) 0.061(6) 0.040(7) -0.005(4) -0.018(6)
C20 0.068(7) 0.111(9) 0.125(10) 0.040(8) -0.013(6) -0.036(7)
C21 0.124(11) 0.118(10) 0.116(10) 0.008(8) -0.028(8) 0.082(9)
C22 0.23(2) 0.127(15) 0.33(3) 0.067(17) 0.02(2) 0.084(15)
C23 0.041(4) 0.078(6) 0.053(5) 0.019(4) -0.004(4) -0.005(4)
C24 0.049(5) 0.136(9) 0.068(6) 0.040(6) -0.003(4) -0.004(6)
C25A 0.076(6) 0.080(6) 0.059(5) -0.016(5) 0.019(5) 0.009(5)
C25 0.097(7) 0.069(6) 0.064(6) 0.017(5) 0.006(5) -0.026(5)
C26 0.099(8) 0.082(7) 0.103(8) 0.040(6) 0.021(6) -0.012(6)
C26A 0.118(8) 0.058(5) 0.047(5) -0.011(4) 0.004(5) -0.006(5)
C27 0.063(5) 0.076(6) 0.048(5) 0.008(4) 0.007(4) 0.014(5)
C27A 0.049(8) 0.087(13) 0.063(8) -0.012(10) -0.009(6) 0.029(11)
C27D 0.049(8) 0.087(13) 0.063(8) -0.012(10) -0.009(6) 0.029(11)
C28 0.068(6) 0.128(9) 0.063(6) 0.037(6) 0.017(5) 0.025(6)
C28D 0.065(9) 0.108(11) 0.062(8) -0.003(8) -0.001(7) 0.030(9)
C28A 0.065(9) 0.108(11) 0.062(8) -0.003(8) -0.001(7) 0.030(9)
C29 0.055(5) 0.107(7) 0.042(4) 0.012(4) 0.020(4) 0.001(5)
C29A 0.117(9) 0.098(8) 0.078(7) 0.030(6) 0.044(6) 0.035(7)
C30 0.067(6) 0.082(6) 0.060(5) -0.016(4) 0.017(4) 0.013(5)
C30A 0.135(12) 0.202(16) 0.085(9) 0.027(9) 0.040(8) 0.007(11)
C1R 0.075(6) 0.034(4) 0.089(6) 0.004(4) 0.023(5) -0.003(4)
C2R 0.086(7) 0.046(5) 0.072(6) 0.008(4) 0.029(5) 0.015(4)
C3R 0.073(7) 0.034(4) 0.155(10) -0.008(5) 0.049(6) -0.004(4)
C4R 0.087(8) 0.050(6) 0.166(13) 0.028(7) 0.054(8) 0.005(6)
C5R 0.134(13) 0.121(12) 0.142(13) 0.061(10) 0.055(11) 0.077(11)
C6R 0.117(12) 0.240(19) 0.111(11) 0.042(12) 0.000(9) 0.090(13)
C7R 0.115(10) 0.136(10) 0.056(6) 0.000(6) 0.000(6) 0.050(8)
C8R 0.068(5) 0.046(4) 0.056(5) 0.000(4) 0.018(4) 0.001(4)
C9R 0.071(6) 0.044(4) 0.062(5) 0.001(4) 0.024(4) -0.005(4)
C10R 0.081(6) 0.051(5) 0.068(5) 0.009(4) 0.021(5) -0.003(4)
C11R 0.080(7) 0.058(6) 0.086(7) -0.005(5) 0.019(5) -0.012(5)
C12R 0.072(6) 0.064(6) 0.085(6) -0.007(5) 0.029(5) 0.004(5)
C13R 0.079(6) 0.041(4) 0.098(7) 0.000(4) 0.036(5) 0.000(4)
C14R 0.076(6) 0.039(4) 0.074(6) 0.007(4) 0.025(5) 0.006(4)
C15R 0.104(8) 0.055(5) 0.073(6) 0.008(5) 0.023(6) -0.002(5)
C16R 0.121(9) 0.060(6) 0.067(6) 0.002(5) 0.015(6) -0.017(6)
C17R 0.145(11) 0.081(7) 0.064(6) -0.011(5) 0.026(7) -0.016(7)
C18R 0.143(10) 0.076(7) 0.071(7) 0.010(5) 0.029(7) -0.014(7)
C19R 0.119(9) 0.061(6) 0.072(7) 0.011(5) 0.028(6) -0.010(6)
P1S 0.0321(9) 0.0364(9) 0.0278(8) -0.0016(7) -0.0010(7) -0.0002(7)
C1S 0.044(4) 0.042(4) 0.036(4) 0.003(3) -0.004(3) 0.001(3)
C2S 0.037(4) 0.042(4) 0.033(3) 0.001(3) 0.003(3) 0.003(3)
C3S 0.043(4) 0.077(6) 0.047(4) -0.019(4) 0.007(4) -0.005(4)
C4S 0.044(5) 0.087(6) 0.070(6) -0.016(5) 0.016(4) -0.002(4)
C5S 0.077(6) 0.071(6) 0.036(4) -0.010(4) 0.012(4) 0.011(5)
C6S 0.061(5) 0.055(4) 0.029(4) -0.010(3) -0.004(3) 0.008(4)
C7S 0.044(4) 0.050(4) 0.033(4) 0.004(3) 0.004(3) 0.002(3)
C8S 0.035(4) 0.034(3) 0.031(3) -0.004(3) -0.002(3) 0.000(3)
C9S 0.032(4) 0.046(4) 0.036(4) 0.001(3) 0.003(3) 0.003(3)
C10S 0.047(4) 0.042(4) 0.054(4) -0.003(3) -0.002(4) -0.002(3)
C11S 0.075(6) 0.040(4) 0.064(5) 0.000(4) 0.006(4) -0.003(4)
C12S 0.123(8) 0.054(5) 0.045(5) 0.017(4) 0.002(5) 0.001(5)
C13S 0.104(7) 0.047(5) 0.030(4) 0.000(3) 0.000(4) -0.004(4)
C14S 0.031(3) 0.042(4) 0.041(4) -0.007(3) 0.002(3) 0.001(3)
C15S 0.049(5) 0.055(5) 0.069(5) 0.001(4) 0.009(4) -0.007(4)
C16S 0.057(6) 0.070(6) 0.118(9) -0.007(6) 0.029(6) -0.020(5)
C17S 0.036(5) 0.077(7) 0.148(10) -0.042(7) 0.013(6) -0.009(5)
C18S 0.043(5) 0.084(7) 0.092(7) -0.039(6) -0.021(5) 0.019(5)
C19S 0.035(4) 0.065(5) 0.058(5) -0.012(4) -0.007(4) 0.005(4)
P1T 0.0548(13) 0.0593(13) 0.0456(11) 0.0058(9) -0.0092(9) 0.0100(10)
C1T 0.059(5) 0.059(5) 0.080(6) 0.001(4) -0.013(5) 0.005(4)
C2T 0.072(6) 0.065(6) 0.062(5) 0.000(4) -0.025(5) 0.024(5)
C3T 0.067(7) 0.084(8) 0.146(11) -0.011(7) 0.012(7) 0.003(6)
C4T 0.073(8) 0.127(12) 0.181(14) -0.053(11) 0.012(8) 0.009(8)
C5T 0.073(8) 0.118(11) 0.144(12) -0.032(9) -0.017(8) 0.048(8)
C6T 0.196(19) 0.116(13) 0.31(3) 0.046(14) 0.081(18) 0.103(14)
C7T 0.165(14) 0.097(10) 0.229(17) 0.061(10) 0.079(12) 0.085(10)
C8T 0.054(5) 0.061(5) 0.044(4) 0.015(4) -0.002(4) 0.002(4)
C9T 0.056(5) 0.054(5) 0.054(5) 0.006(4) -0.008(4) 0.011(4)
C10T 0.057(5) 0.069(6) 0.063(6) 0.019(5) -0.009(4) 0.005(4)
C11T 0.057(5) 0.085(7) 0.065(6) 0.028(5) -0.019(4) -0.001(5)
C12T 0.079(6) 0.099(7) 0.041(5) 0.005(4) -0.011(4) -0.004(6)
C13T 0.063(5) 0.070(6) 0.060(5) 0.003(4) -0.011(4) 0.011(4)
C14T 0.064(5) 0.058(5) 0.045(4) 0.010(4) -0.009(4) 0.002(4)
C15T 0.046(5) 0.129(9) 0.051(5) -0.003(5) -0.002(4) -0.010(5)
C16T 0.061(6) 0.139(9) 0.041(5) 0.004(5) 0.002(4) 0.008(6)
C17T 0.081(7) 0.098(7) 0.055(6) 0.031(5) -0.006(5) -0.003(6)
C18T 0.151(11) 0.111(9) 0.056(6) 0.026(6) -0.021(6) -0.057(8)
C19T 0.149(11) 0.102(8) 0.043(5) 0.014(5) -0.023(6) -0.049(8)
P1R 0.0715(15) 0.0291(9) 0.0738(14) 0.0041(9) 0.0282(12) 0.0042(9)
P1U 0.0306(9) 0.0639(13) 0.0454(11) -0.0055(9) -0.0012(8) 0.0023(9)
C1U 0.035(4) 0.104(7) 0.072(6) -0.021(5) 0.004(4) -0.004(4)
C2U 0.040(4) 0.068(5) 0.044(4) 0.003(4) -0.005(3) 0.014(4)
C3U 0.085(7) 0.096(8) 0.093(7) 0.045(6) 0.032(6) 0.037(6)
C4U 0.112(9) 0.119(9) 0.082(7) 0.050(7) 0.025(7) 0.029(8)
C5U 0.118(10) 0.085(8) 0.077(7) 0.031(6) -0.009(7) 0.011(7)
C6U 0.088(8) 0.090(8) 0.094(8) 0.021(6) -0.035(6) 0.026(6)
C7U 0.050(5) 0.089(7) 0.091(7) -0.001(6) -0.009(5) 0.020(5)
C8U 0.038(4) 0.054(4) 0.052(4) -0.002(3) -0.002(3) -0.002(3)
C9U 0.046(4) 0.072(5) 0.048(4) -0.003(4) -0.006(4) -0.009(4)
C10U 0.069(6) 0.075(6) 0.050(5) -0.016(4) -0.004(4) -0.014(5)
C11U 0.064(6) 0.073(6) 0.069(6) -0.019(5) 0.008(5) 0.005(5)
C12U 0.048(5) 0.076(6) 0.061(5) -0.011(4) -0.003(4) 0.011(4)
C13U 0.048(5) 0.059(5) 0.046(4) -0.013(4) -0.005(3) 0.001(4)
C14U 0.040(4) 0.046(4) 0.050(4) -0.005(3) 0.004(3) 0.003(3)
C15U 0.060(5) 0.046(4) 0.059(5) -0.002(4) 0.008(4) 0.000(4)
C16U 0.093(7) 0.078(6) 0.044(5) 0.014(4) -0.002(5) 0.016(6)
C17U 0.086(7) 0.094(7) 0.048(5) -0.018(5) -0.025(5) 0.032(6)
C18U 0.045(5) 0.075(6) 0.081(7) -0.022(5) -0.021(5) 0.014(4)
C19U 0.038(4) 0.056(5) 0.054(5) -0.003(4) 0.001(3) 0.003(4)
P1V 0.0425(11) 0.0440(10) 0.0545(12) 0.0121(9) 0.0022(9) 0.0035(9)
C1V 0.052(5) 0.065(5) 0.054(5) 0.013(4) -0.007(4) 0.007(4)
C2V 0.056(5) 0.046(4) 0.071(5) 0.009(4) 0.006(4) 0.006(4)
C3V 0.144(12) 0.088(8) 0.206(15) -0.070(9) 0.097(11) -0.061(8)
C4V 0.207(18) 0.139(13) 0.185(16) -0.064(12) 0.086(14) -0.114(13)
C5V 0.127(11) 0.053(7) 0.162(13) -0.029(7) 0.025(10) -0.016(7)
C6V 0.145(15) 0.119(12) 0.33(3) -0.141(15) 0.052(16) -0.004(11)
C7V 0.093(9) 0.122(10) 0.172(13) -0.080(10) 0.029(9) -0.011(8)
C8V 0.041(4) 0.065(5) 0.050(4) 0.018(4) 0.002(3) 0.002(4)
C9V 0.060(6) 0.156(11) 0.097(8) 0.069(8) 0.012(6) 0.003(7)
C10V 0.065(7) 0.207(15) 0.126(10) 0.104(10) 0.017(7) 0.002(8)
C11V 0.052(6) 0.148(10) 0.087(7) 0.052(7) 0.007(5) 0.002(6)
C12V 0.049(5) 0.080(6) 0.068(6) 0.012(5) -0.004(4) 0.010(4)
C13V 0.049(5) 0.076(6) 0.054(5) 0.020(4) 0.007(4) 0.006(4)
C14V 0.045(4) 0.045(4) 0.043(4) 0.008(3) -0.003(3) 0.005(3)
C15V 0.074(6) 0.046(5) 0.081(6) 0.004(4) -0.021(5) -0.002(4)
C16V 0.094(7) 0.040(4) 0.075(6) 0.015(4) 0.001(5) -0.001(4)
C17V 0.062(6) 0.068(6) 0.070(6) 0.024(5) -0.005(5) 0.016(5)
C18V 0.101(8) 0.067(6) 0.079(7) 0.006(5) -0.041(6) 0.018(6)
C19V 0.079(6) 0.056(5) 0.070(6) -0.004(4) -0.022(5) 0.006(5)
N1W 0.076(5) 0.054(4) 0.068(5) 0.005(4) 0.006(4) -0.004(4)
O1W 0.178(9) 0.086(5) 0.083(5) -0.011(4) -0.031(5) 0.010(5)
C1W 0.114(9) 0.071(7) 0.083(8) -0.016(6) -0.006(7) 0.008(6)
C2W 0.127(9) 0.110(8) 0.049(6) -0.006(5) 0.003(6) -0.034(7)
C3W 0.071(6) 0.062(6) 0.124(9) 0.007(6) -0.007(6) 0.006(5)
N1X 0.090(6) 0.053(5) 0.097(6) 0.006(4) 0.023(5) 0.011(4)
O1X 0.087(5) 0.083(5) 0.106(6) -0.019(4) 0.032(4) -0.007(4)
C1X 0.220(16) 0.095(9) 0.116(10) 0.023(8) 0.091(11) 0.022(10)
C2X 0.112(10) 0.103(10) 0.142(11) 0.008(8) 0.010(8) -0.016(8)
C3X 0.082(7) 0.072(7) 0.107(9) -0.017(6) 0.019(7) -0.015(6)

loop_
_atom_type_symbol
_atom_type_description
_atom_type_scat_dispersion_real
_atom_type_scat_dispersion_imag
_atom_type_scat_source
C C 0.0033 0.0016 'International Tables Vol C Tables 4.2.6.8 and 6.1.1.4'
H H 0.0000 0.0000 'International Tables Vol C Tables 4.2.6.8 and 6.1.1.4'
N N 0.0061 0.0033 'International Tables Vol C Tables 4.2.6.8 and 6.1.1.4'
O O 0.0106 0.0060 'International Tables Vol C Tables 4.2.6.8 and 6.1.1.4'
P P 0.1023 0.0942 'International Tables Vol C Tables 4.2.6.8 and 6.1.1.4'
S S 0.1246 0.1234 'International Tables Vol C Tables 4.2.6.8 and 6.1.1.4'
Cl Cl 0.1484 0.1585 'International Tables Vol C Tables 4.2.6.8 and 6.1.1.4'
Fe Fe 0.3463 0.8444 'International Tables Vol C Tables 4.2.6.8 and 6.1.1.4'
Mo Mo -1.6832 0.6857 'International Tables Vol C Tables 4.2.6.8 and 6.1.1.4'
K K 0.2009 0.2494 'International Tables Vol C Tables 4.2.6.8 and 6.1.1.4'

loop_
_geom_angle_atom_site_label_1
_geom_angle_atom_site_label_2
_geom_angle_atom_site_label_3
_geom_angle
_geom_angle_site_symmetry_1
_geom_angle_site_symmetry_3
_geom_angle_publ_flag
S9 K1 S7A 168.02(7) . . ?
S9 K1 S7 67.22(5) . . ?
S7A K1 S7 124.55(6) . . ?
S9 K1 S9A 101.39(6) . . ?
S7A K1 S9A 66.80(5) . . ?
S7 K1 S9A 168.58(6) . . ?
S9 K1 Fe5 42.27(3) . . ?
S7A K1 Fe5 148.21(6) . . ?
S7 K1 Fe5 37.76(4) . . ?
S9A K1 Fe5 133.48(6) . . ?
S9 K1 S4 64.53(5) . . ?
S7A K1 S4 120.11(6) . . ?
S7 K1 S4 67.19(5) . . ?
S9A K1 S4 109.48(6) . . ?
Fe5 K1 S4 37.78(3) . . ?
S9 K1 Fe2 41.83(3) . . ?
S7A K1 Fe2 145.71(6) . . ?
S7 K1 Fe2 37.70(3) . . ?
S9A K1 Fe2 132.51(6) . . ?
Fe5 K1 Fe2 45.65(3) . . ?
S4 K1 Fe2 83.28(4) . . ?
S9 K1 Fe2A 130.94(6) . . ?
S7A K1 Fe2A 38.20(3) . . ?
S7 K1 Fe2A 147.11(6) . . ?
S9A K1 Fe2A 40.66(3) . . ?
Fe5 K1 Fe2A 172.90(6) . . ?
S4 K1 Fe2A 142.15(5) . . ?
Fe2 K1 Fe2A 132.69(5) . . ?
S9 K1 Fe5A 133.14(6) . . ?
S7A K1 Fe5A 38.29(3) . . ?
S7 K1 Fe5A 148.06(6) . . ?
S9A K1 Fe5A 41.39(3) . . ?
Fe5 K1 Fe5A 135.25(5) . . ?
S4 K1 Fe5A 97.49(5) . . ?
Fe2 K1 Fe5A 173.73(6) . . ?
Fe2A K1 Fe5A 45.37(3) . . ?
S9 K1 S2 63.45(4) . . ?
S7A K1 S2 117.02(6) . . ?
S7 K1 S2 66.83(5) . . ?
S9A K1 S2 108.01(6) . . ?
Fe5 K1 S2 82.89(4) . . ?
S4 K1 S2 120.05(5) . . ?
Fe2 K1 S2 37.40(3) . . ?
Fe2A K1 S2 95.33(5) . . ?
Fe5A K1 S2 140.31(5) . . ?
S9 K1 S4A 109.29(6) . . ?
S7A K1 S4A 67.93(5) . . ?
S7 K1 S4A 120.46(6) . . ?
S9A K1 S4A 62.93(4) . . ?
Fe5 K1 S4A 97.83(5) . . ?
S4 K1 S4A 60.07(4) . . ?
Fe2 K1 S4A 142.80(5) . . ?
Fe2A K1 S4A 82.48(4) . . ?
Fe5A K1 S4A 37.42(3) . . ?
S2 K1 S4A 168.04(6) . . ?
S9 K1 S2A 106.44(6) . . ?
S7A K1 S2A 66.87(5) . . ?
S7 K1 S2A 119.29(6) . . ?
S9A K1 S2A 61.79(4) . . ?
Fe5 K1 S2A 140.70(5) . . ?
S4 K1 S2A 167.01(6) . . ?
Fe2 K1 S2A 95.89(5) . . ?
Fe2A K1 S2A 36.80(3) . . ?
Fe5A K1 S2A 81.94(4) . . ?
S2 K1 S2A 58.54(4) . . ?
S4A K1 S2A 118.25(5) . . ?
O1E K2 O2 80.65(17) . . ?
O1E K2 O2A 113.77(17) . . ?
O2 K2 O2A 158.63(14) . . ?
O1E K2 S11 90.64(16) . . ?
O2 K2 S11 98.50(9) . . ?
O2A K2 S11 97.06(9) . . ?
O1E K2 Cl4 70.76(16) . . ?
O2 K2 Cl4 57.55(9) . . ?
O2A K2 Cl4 110.63(9) . . ?
S11 K2 Cl4 150.98(7) . . ?
O1E K2 Cl4A 72.59(16) . . ?
O2 K2 Cl4A 117.66(9) . . ?
O2A K2 Cl4A 57.07(8) . . ?
S11 K2 Cl4A 135.87(7) . . ?
Cl4 K2 Cl4A 60.65(5) . . ?
O1E K2 C3E 18.34(18) . . ?
O2 K2 C3E 66.07(17) . . ?
O2A K2 C3E 130.86(18) . . ?
S11 K2 C3E 82.28(16) . . ?
Cl4 K2 C3E 73.23(16) . . ?
Cl4A K2 C3E 89.78(16) . . ?
O1E K2 S2A 154.49(16) . . ?
O2 K2 S2A 114.40(10) . . ?
O2A K2 S2A 59.10(8) . . ?
S11 K2 S2A 67.56(5) . . ?
Cl4 K2 S2A 134.46(7) . . ?
Cl4A K2 S2A 113.45(6) . . ?
C3E K2 S2A 149.72(16) . . ?
O1E K2 S2 125.49(15) . . ?
O2 K2 S2 55.84(9) . . ?
O2A K2 S2 118.13(9) . . ?
S11 K2 S2 68.09(5) . . ?
Cl4 K2 S2 104.22(6) . . ?
Cl4A K2 S2 153.57(7) . . ?
C3E K2 S2 107.16(16) . . ?
S2A K2 S2 59.85(4) . . ?
O1E K2 Fe3 99.52(16) . . ?
O2 K2 Fe3 65.55(8) . . ?
O2A K2 Fe3 123.64(9) . . ?
S11 K2 Fe3 36.36(3) . . ?
Cl4 K2 Fe3 123.07(6) . . ?
Cl4A K2 Fe3 170.15(7) . . ?
C3E K2 Fe3 83.16(15) . . ?
S2A K2 Fe3 71.12(4) . . ?
S2 K2 Fe3 36.25(3) . . ?
O1E K2 Fe3A 117.96(16) . . ?
O2 K2 Fe3A 123.45(9) . . ?
O2A K2 Fe3A 65.24(8) . . ?
S11 K2 Fe3A 36.02(3) . . ?
Cl4 K2 Fe3A 171.13(7) . . ?
Cl4A K2 Fe3A 118.86(5) . . ?
C3E K2 Fe3A 115.53(16) . . ?
S2A K2 Fe3A 36.72(3) . . ?
S2 K2 Fe3A 72.51(4) . . ?
Fe3 K2 Fe3A 59.09(3) . . ?
O4A K3 O4 164.06(13) . . ?
O4A K3 S10 97.17(9) . . ?
O4 K3 S10 98.19(9) . . ?
O4A K3 Cl8A 58.06(9) . . ?
O4 K3 Cl8A 114.24(10) . . ?
S10 K3 Cl8A 127.73(8) . . ?
O4A K3 S4A 60.92(9) . . ?
O4 K3 S4A 121.23(10) . . ?
S10 K3 S4A 69.89(5) . . ?
Cl8A K3 S4A 117.82(6) . . ?
O4A K3 Cl8 111.34(9) . . ?
O4 K3 Cl8 57.30(9) . . ?
S10 K3 Cl8 141.45(7) . . ?
Cl8A K3 Cl8 57.71(5) . . ?
S4A K3 Cl8 146.88(7) . . ?
O4A K3 S4 123.40(10) . . ?
O4 K3 S4 58.82(9) . . ?
S10 K3 S4 70.73(5) . . ?
Cl8A K3 S4 161.43(7) . . ?
S4A K3 S4 63.11(5) . . ?
Cl8 K3 S4 110.35(6) . . ?
O4A K3 Fe6 126.34(9) . . ?
O4 K3 Fe6 66.27(8) . . ?
S10 K3 Fe6 37.21(4) . . ?
Cl8A K3 Fe6 159.50(7) . . ?
S4A K3 Fe6 74.02(4) . . ?
Cl8 K3 Fe6 122.31(6) . . ?
S4 K3 Fe6 37.73(3) . . ?
O4A K3 Fe6A 65.57(8) . . ?
O4 K3 Fe6A 126.98(9) . . ?
S10 K3 Fe6A 37.07(4) . . ?
Cl8A K3 Fe6A 116.89(6) . . ?
S4A K3 Fe6A 37.88(3) . . ?
Cl8 K3 Fe6A 173.20(6) . . ?
S4 K3 Fe6A 75.94(4) . . ?
Fe6 K3 Fe6A 60.99(3) . . ?
O1 Mo1 O2 76.19(16) . . ?
O1 Mo1 S3 92.92(12) . . ?
O2 Mo1 S3 163.80(12) . . ?
O1 Mo1 S2 157.98(12) . . ?
O2 Mo1 S2 84.94(11) . . ?
S3 Mo1 S2 102.86(6) . . ?
O1 Mo1 S1 88.65(13) . . ?
O2 Mo1 S1 91.86(12) . . ?
S3 Mo1 S1 99.95(6) . . ?
S2 Mo1 S1 103.38(5) . . ?
O1 Mo1 P1 81.56(13) . . ?
O2 Mo1 P1 82.18(12) . . ?
S3 Mo1 P1 84.40(6) . . ?
S2 Mo1 P1 84.77(6) . . ?
S1 Mo1 P1 169.51(6) . . ?
O1 Mo1 Fe2 145.09(12) . . ?
O2 Mo1 Fe2 136.73(11) . . ?
S3 Mo1 Fe2 52.30(4) . . ?
S2 Mo1 Fe2 51.83(4) . . ?
S1 Mo1 Fe2 99.33(4) . . ?
P1 Mo1 Fe2 90.90(5) . . ?
O1 Mo1 Fe3 139.53(13) . . ?
O2 Mo1 Fe3 94.27(11) . . ?
S3 Mo1 Fe3 101.73(5) . . ?
S2 Mo1 Fe3 52.09(4) . . ?
S1 Mo1 Fe3 51.93(4) . . ?
P1 Mo1 Fe3 136.82(5) . . ?
Fe2 Mo1 Fe3 62.73(3) . . ?
O1 Mo1 Fe1 104.17(12) . . ?
O2 Mo1 Fe1 142.26(12) . . ?
S3 Mo1 Fe1 51.62(4) . . ?
S2 Mo1 Fe1 97.68(4) . . ?
S1 Mo1 Fe1 50.77(4) . . ?
P1 Mo1 Fe1 135.54(5) . . ?
Fe2 Mo1 Fe1 59.07(3) . . ?
Fe3 Mo1 Fe1 60.48(3) . . ?
O1A Mo1A O2A 76.51(15) . . ?
O1A Mo1A S3A 90.80(11) . . ?
O2A Mo1A S3A 163.77(11) . . ?
O1A Mo1A S2A 160.20(12) . . ?
O2A Mo1A S2A 87.26(11) . . ?
S3A Mo1A S2A 102.85(6) . . ?
O1A Mo1A S1A 88.26(12) . . ?
O2A Mo1A S1A 88.60(12) . . ?
S3A Mo1A S1A 101.25(6) . . ?
S2A Mo1A S1A 102.79(5) . . ?
O1A Mo1A P1A 84.05(12) . . ?
O2A Mo1A P1A 83.22(12) . . ?
S3A Mo1A P1A 85.47(6) . . ?
S2A Mo1A P1A 82.83(6) . . ?
S1A Mo1A P1A 169.88(6) . . ?
O1A Mo1A Fe2A 143.15(11) . . ?
O2A Mo1A Fe2A 139.21(11) . . ?
S3A Mo1A Fe2A 52.38(4) . . ?
S2A Mo1A Fe2A 51.95(4) . . ?
S1A Mo1A Fe2A 99.16(4) . . ?
P1A Mo1A Fe2A 90.93(5) . . ?
O1A Mo1A Fe3A 139.56(12) . . ?
O2A Mo1A Fe3A 94.76(11) . . ?
S3A Mo1A Fe3A 101.47(5) . . ?
S2A Mo1A Fe3A 51.98(4) . . ?
S1A Mo1A Fe3A 51.71(4) . . ?
P1A Mo1A Fe3A 134.78(5) . . ?
Fe2A Mo1A Fe3A 61.83(3) . . ?
O1A Mo1A Fe1A 100.26(11) . . ?
O2A Mo1A Fe1A 139.72(12) . . ?
S3A Mo1A Fe1A 51.84(5) . . ?
S2A Mo1A Fe1A 99.46(4) . . ?
S1A Mo1A Fe1A 51.13(4) . . ?
P1A Mo1A Fe1A 136.89(5) . . ?
Fe2A Mo1A Fe1A 60.19(3) . . ?
Fe3A Mo1A Fe1A 61.45(3) . . ?
O3A Mo2A O4A 76.34(16) . . ?
O3A Mo2A S5A 90.97(12) . . ?
O4A Mo2A S5A 164.82(11) . . ?
O3A Mo2A S4A 159.37(12) . . ?
O4A Mo2A S4A 87.27(12) . . ?
S5A Mo2A S4A 103.04(6) . . ?
O3A Mo2A S6A 87.93(12) . . ?
O4A Mo2A S6A 86.40(12) . . ?
S5A Mo2A S6A 101.65(6) . . ?
S4A Mo2A S6A 103.67(5) . . ?
O3A Mo2A P2A 83.20(12) . . ?
O4A Mo2A P2A 81.70(12) . . ?
S5A Mo2A P2A 88.64(7) . . ?
S4A Mo2A P2A 82.09(6) . . ?
S6A Mo2A P2A 166.55(6) . . ?
O3A Mo2A Fe6A 139.53(11) . . ?
O4A Mo2A Fe6A 93.06(11) . . ?
S5A Mo2A Fe6A 102.05(5) . . ?
S4A Mo2A Fe6A 52.48(4) . . ?
S6A Mo2A Fe6A 52.10(4) . . ?
P2A Mo2A Fe6A 134.53(5) . . ?
O3A Mo2A Fe5A 143.52(11) . . ?
O4A Mo2A Fe5A 139.30(11) . . ?
S5A Mo2A Fe5A 52.57(4) . . ?
S4A Mo2A Fe5A 52.11(4) . . ?
S6A Mo2A Fe5A 99.70(5) . . ?
P2A Mo2A Fe5A 93.42(6) . . ?
Fe6A Mo2A Fe5A 62.13(3) . . ?
O3A Mo2A Fe4A 100.75(11) . . ?
O4A Mo2A Fe4A 137.76(11) . . ?
S5A Mo2A Fe4A 52.16(4) . . ?
S4A Mo2A Fe4A 99.80(4) . . ?
S6A Mo2A Fe4A 51.40(4) . . ?
P2A Mo2A Fe4A 140.40(5) . . ?
Fe6A Mo2A Fe4A 61.56(3) . . ?
Fe5A Mo2A Fe4A 60.19(3) . . ?
O3 Mo2 O4 76.54(16) . . ?
O3 Mo2 S5 91.20(13) . . ?
O4 Mo2 S5 163.88(12) . . ?
O3 Mo2 S4 159.14(12) . . ?
O4 Mo2 S4 86.07(12) . . ?
S5 Mo2 S4 103.45(6) . . ?
O3 Mo2 S6 87.50(13) . . ?
O4 Mo2 S6 88.93(12) . . ?
S5 Mo2 S6 101.13(6) . . ?
S4 Mo2 S6 103.82(6) . . ?
O3 Mo2 P2 80.56(13) . . ?
O4 Mo2 P2 82.85(12) . . ?
S5 Mo2 P2 84.85(6) . . ?
S4 Mo2 P2 85.98(6) . . ?
S6 Mo2 P2 166.79(6) . . ?
O3 Mo2 Fe6 138.95(13) . . ?
O4 Mo2 Fe6 93.89(11) . . ?
S5 Mo2 Fe6 102.24(5) . . ?
S4 Mo2 Fe6 52.61(4) . . ?
S6 Mo2 Fe6 52.07(4) . . ?
P2 Mo2 Fe6 138.57(5) . . ?
O3 Mo2 Fe5 143.87(12) . . ?
O4 Mo2 Fe5 138.22(12) . . ?
S5 Mo2 Fe5 52.72(4) . . ?
S4 Mo2 Fe5 52.15(4) . . ?
S6 Mo2 Fe5 100.20(5) . . ?
P2 Mo2 Fe5 92.80(6) . . ?
Fe6 Mo2 Fe5 62.81(3) . . ?
O3 Mo2 Fe4 101.92(12) . . ?
O4 Mo2 Fe4 140.10(12) . . ?
S5 Mo2 Fe4 52.17(4) . . ?
S4 Mo2 Fe4 98.81(4) . . ?
S6 Mo2 Fe4 51.34(4) . . ?
P2 Mo2 Fe4 136.81(5) . . ?
Fe6 Mo2 Fe4 60.75(3) . . ?
Fe5 Mo2 Fe4 59.79(3) . . ?
S8 Fe1 S1 117.35(7) . . ?
S8 Fe1 S3 117.98(7) . . ?
S1 Fe1 S3 108.50(7) . . ?
S8 Fe1 S9 100.94(6) . . ?
S1 Fe1 S9 103.00(6) . . ?
S3 Fe1 S9 107.11(6) . . ?
S8 Fe1 Fe2 136.68(6) . . ?
S1 Fe1 Fe2 104.23(5) . . ?
S3 Fe1 Fe2 53.35(5) . . ?
S9 Fe1 Fe2 55.92(4) . . ?
S8 Fe1 Fe3 137.32(6) . . ?
S1 Fe1 Fe3 52.52(4) . . ?
S3 Fe1 Fe3 103.31(5) . . ?
S9 Fe1 Fe3 54.02(4) . . ?
Fe2 Fe1 Fe3 62.40(3) . . ?
S8 Fe1 Mo1 157.83(6) . . ?
S1 Fe1 Mo1 56.28(5) . . ?
S3 Fe1 Mo1 55.08(5) . . ?
S9 Fe1 Mo1 101.22(5) . . ?
Fe2 Fe1 Mo1 59.65(3) . . ?
Fe3 Fe1 Mo1 59.03(3) . . ?
S8 Fe1 Fe4 50.97(5) . . ?
S1 Fe1 Fe4 140.62(6) . . ?
S3 Fe1 Fe4 109.13(5) . . ?
S9 Fe1 Fe4 54.56(4) . . ?
Fe2 Fe1 Fe4 89.20(4) . . ?
Fe3 Fe1 Fe4 107.06(4) . . ?
Mo1 Fe1 Fe4 148.81(4) . . ?
S8A Fe1A S1A 118.59(7) . . ?
S8A Fe1A S3A 115.37(7) . . ?
S1A Fe1A S3A 109.93(7) . . ?
S8A Fe1A S9A 103.76(6) . . ?
S1A Fe1A S9A 101.65(6) . . ?
S3A Fe1A S9A 105.43(6) . . ?
S8A Fe1A Fe2A 137.35(6) . . ?
S1A Fe1A Fe2A 102.84(5) . . ?
S3A Fe1A Fe2A 52.78(5) . . ?
S9A Fe1A Fe2A 55.21(4) . . ?
S8A Fe1A Mo1A 155.01(6) . . ?
S1A Fe1A Mo1A 56.74(5) . . ?
S3A Fe1A Mo1A 55.22(5) . . ?
S9A Fe1A Mo1A 101.18(5) . . ?
Fe2A Fe1A Mo1A 59.36(3) . . ?
S8A Fe1A Fe4A 51.81(5) . . ?
S1A Fe1A Fe4A 141.22(6) . . ?
S3A Fe1A Fe4A 106.86(5) . . ?
S9A Fe1A Fe4A 56.16(4) . . ?
Fe2A Fe1A Fe4A 89.70(4) . . ?
Mo1A Fe1A Fe4A 149.05(4) . . ?
S8A Fe1A Fe3A 140.88(6) . . ?
S1A Fe1A Fe3A 51.92(4) . . ?
S3A Fe1A Fe3A 102.25(5) . . ?
S9A Fe1A Fe3A 53.53(4) . . ?
Fe2A Fe1A Fe3A 60.76(3) . . ?
Mo1A Fe1A Fe3A 59.17(3) . . ?
Fe4A Fe1A Fe3A 108.46(4) . . ?
S7A Fe2A S2A 115.95(7) . . ?
S7A Fe2A S3A 117.07(6) . . ?
S2A Fe2A S3A 110.38(6) . . ?
S7A Fe2A S9A 104.47(6) . . ?
S2A Fe2A S9A 101.46(6) . . ?
S3A Fe2A S9A 105.45(6) . . ?
S7A Fe2A Fe5A 52.72(5) . . ?
S2A Fe2A Fe5A 140.86(5) . . ?
S3A Fe2A Fe5A 106.99(5) . . ?
S9A Fe2A Fe5A 56.77(4) . . ?
S7A Fe2A Mo1A 153.33(6) . . ?
S2A Fe2A Mo1A 56.40(4) . . ?
S3A Fe2A Mo1A 55.68(4) . . ?
S9A Fe2A Mo1A 102.17(5) . . ?
Fe5A Fe2A Mo1A 150.78(4) . . ?
S7A Fe2A Fe1A 139.58(5) . . ?
S2A Fe2A Fe1A 103.08(5) . . ?
S3A Fe2A Fe1A 52.64(5) . . ?
S9A Fe2A Fe1A 55.36(4) . . ?
Fe5A Fe2A Fe1A 90.35(4) . . ?
Mo1A Fe2A Fe1A 60.45(3) . . ?
S7A Fe2A Fe3A 139.79(6) . . ?
S2A Fe2A Fe3A 51.91(5) . . ?
S3A Fe2A Fe3A 102.14(5) . . ?
S9A Fe2A Fe3A 53.57(4) . . ?
Fe5A Fe2A Fe3A 109.06(4) . . ?
Mo1A Fe2A Fe3A 59.51(3) . . ?
Fe1A Fe2A Fe3A 60.75(3) . . ?
S7A Fe2A K1 64.63(5) . . ?
S2A Fe2A K1 74.12(5) . . ?
S3A Fe2A K1 172.16(6) . . ?
S9A Fe2A K1 66.99(5) . . ?
Fe5A Fe2A K1 67.48(4) . . ?
Mo1A Fe2A K1 126.59(4) . . ?
Fe1A Fe2A K1 120.65(4) . . ?
Fe3A Fe2A K1 75.32(4) . . ?
S7 Fe2 S2 115.95(7) . . ?
S7 Fe2 S3 117.82(7) . . ?
S2 Fe2 S3 110.31(6) . . ?
S7 Fe2 S9 103.92(6) . . ?
S2 Fe2 S9 99.27(6) . . ?
S3 Fe2 S9 107.17(6) . . ?
S7 Fe2 Fe1 139.64(6) . . ?
S2 Fe2 Fe1 102.57(5) . . ?
S3 Fe2 Fe1 53.29(5) . . ?
S9 Fe2 Fe1 56.05(5) . . ?
S7 Fe2 Fe5 52.35(5) . . ?
S2 Fe2 Fe5 137.98(5) . . ?
S3 Fe2 Fe5 109.65(5) . . ?
S9 Fe2 Fe5 56.34(4) . . ?
Fe1 Fe2 Fe5 91.03(4) . . ?
S7 Fe2 Mo1 153.32(6) . . ?
S2 Fe2 Mo1 55.99(4) . . ?
S3 Fe2 Mo1 55.79(4) . . ?
S9 Fe2 Mo1 102.58(5) . . ?
Fe1 Fe2 Mo1 61.28(3) . . ?
Fe5 Fe2 Mo1 152.29(4) . . ?
S7 Fe2 Fe3 140.08(6) . . ?
S2 Fe2 Fe3 51.22(5) . . ?
S3 Fe2 Fe3 101.17(5) . . ?
S9 Fe2 Fe3 53.05(4) . . ?
Fe1 Fe2 Fe3 59.84(3) . . ?
Fe5 Fe2 Fe3 108.24(4) . . ?
Mo1 Fe2 Fe3 58.69(3) . . ?
S7 Fe2 K1 67.84(5) . . ?
S2 Fe2 K1 71.62(5) . . ?
S3 Fe2 K1 170.32(6) . . ?
S9 Fe2 K1 63.24(5) . . ?
Fe1 Fe2 K1 117.14(4) . . ?
Fe5 Fe2 K1 66.83(4) . . ?
Mo1 Fe2 K1 123.07(4) . . ?
Fe3 Fe2 K1 72.37(4) . . ?
S11 Fe3 S2 118.08(7) . . ?
S11 Fe3 S1 105.12(6) . . ?
S2 Fe3 S1 111.84(6) . . ?
S11 Fe3 S9 117.25(6) . . ?
S2 Fe3 S9 100.16(6) . . ?
S1 Fe3 S9 103.70(6) . . ?
S11 Fe3 Mo1 138.72(6) . . ?
S2 Fe3 Mo1 55.83(4) . . ?
S1 Fe3 Mo1 56.77(5) . . ?
S9 Fe3 Mo1 103.60(5) . . ?
S11 Fe3 Fe1 141.19(6) . . ?
S2 Fe3 Fe1 100.42(5) . . ?
S1 Fe3 Fe1 51.74(5) . . ?
S9 Fe3 Fe1 55.54(4) . . ?
Mo1 Fe3 Fe1 60.49(3) . . ?
S11 Fe3 Fe2 155.21(6) . . ?
S2 Fe3 Fe2 50.84(4) . . ?
S1 Fe3 Fe2 99.66(5) . . ?
S9 Fe3 Fe2 54.40(4) . . ?
Mo1 Fe3 Fe2 58.58(3) . . ?
Fe1 Fe3 Fe2 57.76(3) . . ?
S11 Fe3 K2 61.26(5) . . ?
S2 Fe3 K2 68.85(5) . . ?
S1 Fe3 K2 92.87(5) . . ?
S9 Fe3 K2 162.81(5) . . ?
Mo1 Fe3 K2 81.54(4) . . ?
Fe1 Fe3 K2 137.61(4) . . ?
Fe2 Fe3 K2 118.82(4) . . ?
S11 Fe3 K1 93.48(5) . . ?
S2 Fe3 K1 65.63(5) . . ?
S1 Fe3 K1 159.08(5) . . ?
S9 Fe3 K1 58.24(5) . . ?
Mo1 Fe3 K1 113.91(4) . . ?
Fe1 Fe3 K1 107.48(4) . . ?
Fe2 Fe3 K1 61.97(3) . . ?
K2 Fe3 K1 104.61(4) . . ?
S11 Fe3A S1A 108.91(7) . . ?
S11 Fe3A S2A 112.77(7) . . ?
S1A Fe3A S2A 111.50(6) . . ?
S11 Fe3A S9A 119.04(6) . . ?
S1A Fe3A S9A 102.11(6) . . ?
S2A Fe3A S9A 101.94(6) . . ?
S11 Fe3A Mo1A 138.67(6) . . ?
S1A Fe3A Mo1A 56.68(5) . . ?
S2A Fe3A Mo1A 55.89(4) . . ?
S9A Fe3A Mo1A 102.25(5) . . ?
S11 Fe3A Fe1A 146.16(6) . . ?
S1A Fe3A Fe1A 51.28(5) . . ?
S2A Fe3A Fe1A 100.76(5) . . ?
S9A Fe3A Fe1A 54.66(4) . . ?
Mo1A Fe3A Fe1A 59.38(3) . . ?
S11 Fe3A Fe2A 150.62(6) . . ?
S1A Fe3A Fe2A 100.37(5) . . ?
S2A Fe3A Fe2A 51.45(5) . . ?
S9A Fe3A Fe2A 54.55(4) . . ?
Mo1A Fe3A Fe2A 58.66(3) . . ?
Fe1A Fe3A Fe2A 58.49(3) . . ?
S11 Fe3A K2 60.94(5) . . ?
S1A Fe3A K2 94.68(5) . . ?
S2A Fe3A K2 64.34(5) . . ?
S9A Fe3A K2 161.60(5) . . ?
Mo1A Fe3A K2 80.66(3) . . ?
Fe1A Fe3A K2 136.91(4) . . ?
Fe2A Fe3A K2 115.23(4) . . ?
S11 Fe3A K1 90.83(5) . . ?
S1A Fe3A K1 158.65(5) . . ?
S2A Fe3A K1 65.76(5) . . ?
S9A Fe3A K1 59.75(5) . . ?
Mo1A Fe3A K1 113.08(4) . . ?
Fe1A Fe3A K1 107.55(4) . . ?
Fe2A Fe3A K1 60.64(3) . . ?
K2 Fe3A K1 102.22(4) . . ?
S8A Fe4A S6A 118.04(7) . . ?
S8A Fe4A S5A 116.67(7) . . ?
S6A Fe4A S5A 109.94(7) . . ?
S8A Fe4A S9A 102.34(6) . . ?
S6A Fe4A S9A 100.76(6) . . ?
S5A Fe4A S9A 106.75(6) . . ?
S8A Fe4A Fe5A 136.92(6) . . ?
S6A Fe4A Fe5A 103.33(6) . . ?
S5A Fe4A Fe5A 53.02(5) . . ?
S9A Fe4A Fe5A 55.94(4) . . ?
S8A Fe4A Mo2A 156.72(6) . . ?
S6A Fe4A Mo2A 56.76(5) . . ?
S5A Fe4A Mo2A 55.41(5) . . ?
S9A Fe4A Mo2A 100.93(5) . . ?
Fe5A Fe4A Mo2A 59.50(3) . . ?
S8A Fe4A Fe1A 51.65(5) . . ?
S6A Fe4A Fe1A 138.78(6) . . ?
S5A Fe4A Fe1A 109.01(6) . . ?
S9A Fe4A Fe1A 54.80(4) . . ?
Fe5A Fe4A Fe1A 89.52(4) . . ?
Mo2A Fe4A Fe1A 148.97(4) . . ?
S8A Fe4A Fe6A 139.35(6) . . ?
S6A Fe4A Fe6A 52.10(4) . . ?
S5A Fe4A Fe6A 102.33(5) . . ?
S9A Fe4A Fe6A 52.86(4) . . ?
Fe5A Fe4A Fe6A 60.92(3) . . ?
Mo2A Fe4A Fe6A 58.78(3) . . ?
Fe1A Fe4A Fe6A 106.37(4) . . ?
S8 Fe4 S6 117.95(7) . . ?
S8 Fe4 S5 116.48(7) . . ?
S6 Fe4 S5 108.92(7) . . ?
S8 Fe4 S9 101.48(6) . . ?
S6 Fe4 S9 102.91(6) . . ?
S5 Fe4 S9 107.32(6) . . ?
S8 Fe4 Fe5 136.50(6) . . ?
S6 Fe4 Fe5 104.14(6) . . ?
S5 Fe4 Fe5 53.33(5) . . ?
S9 Fe4 Fe5 56.31(4) . . ?
S8 Fe4 Mo2 156.81(6) . . ?
S6 Fe4 Mo2 56.51(5) . . ?
S5 Fe4 Mo2 55.17(5) . . ?
S9 Fe4 Mo2 101.71(5) . . ?
Fe5 Fe4 Mo2 59.59(3) . . ?
S8 Fe4 Fe6 138.83(6) . . ?
S6 Fe4 Fe6 52.53(5) . . ?
S5 Fe4 Fe6 103.28(5) . . ?
S9 Fe4 Fe6 54.17(4) . . ?
Fe5 Fe4 Fe6 62.16(3) . . ?
Mo2 Fe4 Fe6 59.11(3) . . ?
S8 Fe4 Fe1 51.10(5) . . ?
S6 Fe4 Fe1 141.44(6) . . ?
S5 Fe4 Fe1 108.02(6) . . ?
S9 Fe4 Fe1 55.02(4) . . ?
Fe5 Fe4 Fe1 89.21(4) . . ?
Mo2 Fe4 Fe1 148.80(4) . . ?
Fe6 Fe4 Fe1 107.94(4) . . ?
S7A Fe5A S4A 115.25(6) . . ?
S7A Fe5A S5A 119.22(7) . . ?
S4A Fe5A S5A 110.15(6) . . ?
S7A Fe5A S9A 102.75(6) . . ?
S4A Fe5A S9A 100.30(6) . . ?
S5A Fe5A S9A 106.61(6) . . ?
S7A Fe5A Fe2A 52.43(5) . . ?
S4A Fe5A Fe2A 137.84(5) . . ?
S5A Fe5A Fe2A 109.79(5) . . ?
S9A Fe5A Fe2A 55.19(5) . . ?
S7A Fe5A Mo2A 155.46(5) . . ?
S4A Fe5A Mo2A 56.28(4) . . ?
S5A Fe5A Mo2A 55.74(4) . . ?
S9A Fe5A Mo2A 101.54(5) . . ?
Fe2A Fe5A Mo2A 150.63(4) . . ?
S7A Fe5A Fe4A 139.49(6) . . ?
S4A Fe5A Fe4A 103.11(5) . . ?
S5A Fe5A Fe4A 52.90(5) . . ?
S9A Fe5A Fe4A 55.92(4) . . ?
Fe2A Fe5A Fe4A 90.41(4) . . ?
Mo2A Fe5A Fe4A 60.31(3) . . ?
S7A Fe5A Fe6A 137.74(6) . . ?
S4A Fe5A Fe6A 52.01(4) . . ?
S5A Fe5A Fe6A 101.89(5) . . ?
S9A Fe5A Fe6A 52.70(4) . . ?
Fe2A Fe5A Fe6A 106.49(4) . . ?
Mo2A Fe5A Fe6A 58.88(3) . . ?
Fe4A Fe5A Fe6A 60.50(3) . . ?
S7A Fe5A K1 64.40(5) . . ?
S4A Fe5A K1 71.62(5) . . ?
S5A Fe5A K1 173.07(6) . . ?
S9A Fe5A K1 66.48(5) . . ?
Fe2A Fe5A K1 67.15(4) . . ?
Mo2A Fe5A K1 123.79(4) . . ?
Fe4A Fe5A K1 120.32(4) . . ?
Fe6A Fe5A K1 73.71(4) . . ?
S7 Fe5 S4 115.84(7) . . ?
S7 Fe5 S5 118.62(7) . . ?
S4 Fe5 S5 110.08(6) . . ?
S7 Fe5 S9 103.50(6) . . ?
S4 Fe5 S9 99.99(6) . . ?
S5 Fe5 S9 106.26(6) . . ?
S7 Fe5 Fe2 52.46(5) . . ?
S4 Fe5 Fe2 138.21(5) . . ?
S5 Fe5 Fe2 109.45(5) . . ?
S9 Fe5 Fe2 55.77(5) . . ?
S7 Fe5 Mo2 154.52(5) . . ?
S4 Fe5 Mo2 56.12(4) . . ?
S5 Fe5 Mo2 55.57(5) . . ?
S9 Fe5 Mo2 101.81(5) . . ?
Fe2 Fe5 Mo2 151.15(4) . . ?
S7 Fe5 Fe4 139.62(6) . . ?
S4 Fe5 Fe4 102.48(5) . . ?
S5 Fe5 Fe4 53.14(5) . . ?
S9 Fe5 Fe4 55.39(4) . . ?
Fe2 Fe5 Fe4 90.56(4) . . ?
Mo2 Fe5 Fe4 60.62(4) . . ?
S7 Fe5 Fe6 139.24(6) . . ?
S4 Fe5 Fe6 51.66(4) . . ?
S5 Fe5 Fe6 101.04(6) . . ?
S9 Fe5 Fe6 52.97(4) . . ?
Fe2 Fe5 Fe6 107.48(4) . . ?
Mo2 Fe5 Fe6 58.59(3) . . ?
Fe4 Fe5 Fe6 59.60(3) . . ?
S7 Fe5 K1 68.24(5) . . ?
S4 Fe5 K1 71.13(5) . . ?
S5 Fe5 K1 169.44(6) . . ?
S9 Fe5 K1 63.45(5) . . ?
Fe2 Fe5 K1 67.52(4) . . ?
Mo2 Fe5 K1 122.09(4) . . ?
Fe4 Fe5 K1 116.33(4) . . ?
Fe6 Fe5 K1 71.19(4) . . ?
S10 Fe6 S6 104.31(7) . . ?
S10 Fe6 S4 117.65(7) . . ?
S6 Fe6 S4 111.86(7) . . ?
S10 Fe6 S9 117.40(6) . . ?
S6 Fe6 S9 103.64(6) . . ?
S4 Fe6 S9 101.36(6) . . ?
S10 Fe6 Mo2 138.54(6) . . ?
S6 Fe6 Mo2 56.87(5) . . ?
S4 Fe6 Mo2 55.99(4) . . ?
S9 Fe6 Mo2 103.50(5) . . ?
S10 Fe6 Fe4 141.08(6) . . ?
S6 Fe6 Fe4 52.09(5) . . ?
S4 Fe6 Fe4 100.84(5) . . ?
S9 Fe6 Fe4 55.38(4) . . ?
Mo2 Fe6 Fe4 60.14(3) . . ?
S10 Fe6 Fe5 155.21(6) . . ?
S6 Fe6 Fe5 100.48(6) . . ?
S4 Fe6 Fe5 51.11(5) . . ?
S9 Fe6 Fe5 55.00(4) . . ?
Mo2 Fe6 Fe5 58.61(3) . . ?
Fe4 Fe6 Fe5 58.24(3) . . ?
S10 Fe6 K3 62.09(5) . . ?
S6 Fe6 K3 94.39(5) . . ?
S4 Fe6 K3 66.02(5) . . ?
S9 Fe6 K3 161.11(5) . . ?
Mo2 Fe6 K3 81.53(4) . . ?
Fe4 Fe6 K3 138.26(4) . . ?
Fe5 Fe6 K3 116.55(4) . . ?
S10 Fe6 K1 92.82(6) . . ?
S6 Fe6 K1 160.64(6) . . ?
S4 Fe6 K1 66.23(5) . . ?
S9 Fe6 K1 59.56(5) . . ?
Mo2 Fe6 K1 114.67(4) . . ?
Fe4 Fe6 K1 108.65(4) . . ?
Fe5 Fe6 K1 62.68(4) . . ?
K3 Fe6 K1 101.68(4) . . ?
S10 Fe6A S6A 107.99(7) . . ?
S10 Fe6A S4A 113.50(6) . . ?
S6A Fe6A S4A 112.20(6) . . ?
S10 Fe6A S9A 116.81(6) . . ?
S6A Fe6A S9A 103.17(6) . . ?
S4A Fe6A S9A 102.76(6) . . ?
S10 Fe6A Mo2A 138.97(5) . . ?
S6A Fe6A Mo2A 57.05(4) . . ?
S4A Fe6A Mo2A 56.22(4) . . ?
S9A Fe6A Mo2A 104.13(5) . . ?
S10 Fe6A Fe4A 145.14(6) . . ?
S6A Fe6A Fe4A 51.64(5) . . ?
S4A Fe6A Fe4A 101.11(5) . . ?
S9A Fe6A Fe4A 55.92(4) . . ?
Mo2A Fe6A Fe4A 59.66(3) . . ?
S10 Fe6A Fe5A 151.04(6) . . ?
S6A Fe6A Fe5A 100.94(5) . . ?
S4A Fe6A Fe5A 51.60(5) . . ?
S9A Fe6A Fe5A 55.77(4) . . ?
Mo2A Fe6A Fe5A 58.99(3) . . ?
Fe4A Fe6A Fe5A 58.57(3) . . ?
S10 Fe6A K3 61.80(5) . . ?
S6A Fe6A K3 95.68(5) . . ?
S4A Fe6A K3 63.50(5) . . ?
S9A Fe6A K3 160.09(5) . . ?
Mo2A Fe6A K3 80.76(4) . . ?
Fe4A Fe6A K3 137.70(4) . . ?
Fe5A Fe6A K3 114.64(4) . . ?
S10 Fe6A K1 89.83(6) . . ?
S6A Fe6A K1 160.75(5) . . ?
S4A Fe6A K1 64.87(5) . . ?
S9A Fe6A K1 60.98(5) . . ?
Mo2A Fe6A K1 113.56(4) . . ?
Fe4A Fe6A K1 109.33(4) . . ?
Fe5A Fe6A K1 61.71(4) . . ?
K3 Fe6A K1 99.25(4) . . ?
Fe1 S1 Fe3 75.73(5) . . ?
Fe1 S1 Mo1 72.95(5) . . ?
Fe3 S1 Mo1 71.30(5) . . ?
Fe1A S1A Fe3A 76.80(5) . . ?
Fe1A S1A Mo1A 72.13(5) . . ?
Fe3A S1A Mo1A 71.61(5) . . ?
Fe2A S2A Fe3A 76.63(5) . . ?
Fe2A S2A Mo1A 71.64(5) . . ?
Fe3A S2A Mo1A 72.14(5) . . ?
Fe2A S2A K2 153.96(7) . . ?
Fe3A S2A K2 78.94(5) . . ?
Mo1A S2A K2 92.40(5) . . ?
Fe2A S2A K1 69.08(5) . . ?
Fe3A S2A K1 79.39(5) . . ?
Mo1A S2A K1 135.62(6) . . ?
K2 S2A K1 114.95(6) . . ?
Fe2 S2 Fe3 77.94(6) . . ?
Fe2 S2 Mo1 72.18(5) . . ?
Fe3 S2 Mo1 72.07(5) . . ?
Fe2 S2 K1 70.98(5) . . ?
Fe3 S2 K1 78.48(5) . . ?
Mo1 S2 K1 136.59(6) . . ?
Fe2 S2 K2 150.77(7) . . ?
Fe3 S2 K2 74.90(5) . . ?
Mo1 S2 K2 89.19(5) . . ?
K1 S2 K2 113.25(6) . . ?
Fe1 S3 Fe2 73.35(5) . . ?
Fe1 S3 Mo1 73.29(5) . . ?
Fe2 S3 Mo1 71.91(5) . . ?
Fe1A S3A Fe2A 74.58(5) . . ?
Fe1A S3A Mo1A 72.95(5) . . ?
Fe2A S3A Mo1A 71.95(5) . . ?
Fe5 S4 Fe6 77.23(6) . . ?
Fe5 S4 Mo2 71.72(5) . . ?
Fe6 S4 Mo2 71.41(5) . . ?
Fe5 S4 K3 151.96(7) . . ?
Fe6 S4 K3 76.25(6) . . ?
Mo2 S4 K3 91.24(6) . . ?
Fe5 S4 K1 71.09(5) . . ?
Fe6 S4 K1 77.11(6) . . ?
Mo2 S4 K1 135.39(6) . . ?
K3 S4 K1 111.21(5) . . ?
Fe5A S4A Fe6A 76.38(6) . . ?
Fe5A S4A Mo2A 71.61(5) . . ?
Fe6A S4A Mo2A 71.30(5) . . ?
Fe5A S4A K3 153.66(7) . . ?
Fe6A S4A K3 78.62(6) . . ?
Mo2A S4A K3 92.63(5) . . ?
Fe5A S4A K1 70.96(5) . . ?
Fe6A S4A K1 79.46(6) . . ?
Mo2A S4A K1 136.72(6) . . ?
K3 S4A K1 112.36(5) . . ?
Fe4 S5 Fe5 73.53(6) . . ?
Fe4 S5 Mo2 72.66(6) . . ?
Fe5 S5 Mo2 71.70(5) . . ?
Fe4A S5A Fe5A 74.08(5) . . ?
Fe4A S5A Mo2A 72.42(5) . . ?
Fe5A S5A Mo2A 71.68(5) . . ?
Fe4A S6A Fe6A 76.26(6) . . ?
Fe4A S6A Mo2A 71.84(6) . . ?
Fe6A S6A Mo2A 70.84(5) . . ?
Fe4 S6 Fe6 75.38(6) . . ?
Fe4 S6 Mo2 72.15(6) . . ?
Fe6 S6 Mo2 71.06(5) . . ?
Fe2A S7A Fe5A 74.85(6) . . ?
Fe2A S7A K1 77.18(6) . . ?
Fe5A S7A K1 77.31(6) . . ?
Fe5 S7 Fe2 75.19(6) . . ?
Fe5 S7 K1 74.00(5) . . ?
Fe2 S7 K1 74.46(5) . . ?
Fe4 S8 Fe1 77.93(6) . . ?
Fe1A S8A Fe4A 76.54(6) . . ?
Fe6A S9A Fe3A 138.89(7) . . ?
Fe6A S9A Fe2A 136.88(7) . . ?
Fe3A S9A Fe2A 71.89(5) . . ?
Fe6A S9A Fe1A 137.71(7) . . ?
Fe3A S9A Fe1A 71.80(5) . . ?
Fe2A S9A Fe1A 69.43(5) . . ?
Fe6A S9A Fe4A 71.21(5) . . ?
Fe3A S9A Fe4A 138.45(7) . . ?
Fe2A S9A Fe4A 105.96(6) . . ?
Fe1A S9A Fe4A 69.04(5) . . ?
Fe6A S9A Fe5A 71.54(5) . . ?
Fe3A S9A Fe5A 137.56(7) . . ?
Fe2A S9A Fe5A 68.04(5) . . ?
Fe1A S9A Fe5A 105.63(6) . . ?
Fe4A S9A Fe5A 68.14(5) . . ?
Fe6A S9A K1 81.66(5) . . ?
Fe3A S9A K1 83.10(5) . . ?
Fe2A S9A K1 72.36(5) . . ?
Fe1A S9A K1 139.11(6) . . ?
Fe4A S9A K1 137.12(6) . . ?
Fe5A S9A K1 72.12(5) . . ?
Fe6 S9 Fe3 138.87(7) . . ?
Fe6 S9 Fe4 70.45(5) . . ?
Fe3 S9 Fe4 137.88(7) . . ?
Fe6 S9 Fe2 137.49(7) . . ?
Fe3 S9 Fe2 72.55(5) . . ?
Fe4 S9 Fe2 106.09(6) . . ?
Fe6 S9 Fe1 138.42(7) . . ?
Fe3 S9 Fe1 70.45(5) . . ?
Fe4 S9 Fe1 70.42(5) . . ?
Fe2 S9 Fe1 68.04(5) . . ?
Fe6 S9 Fe5 72.03(5) . . ?
Fe3 S9 Fe5 138.21(7) . . ?
Fe4 S9 Fe5 68.30(5) . . ?
Fe2 S9 Fe5 67.89(5) . . ?
Fe1 S9 Fe5 105.47(6) . . ?
Fe6 S9 K1 81.26(5) . . ?
Fe3 S9 K1 83.14(5) . . ?
Fe4 S9 K1 138.31(6) . . ?
Fe2 S9 K1 74.94(5) . . ?
Fe1 S9 K1 139.33(6) . . ?
Fe5 S9 K1 74.28(5) . . ?
Fe6A S10 Fe6 112.18(8) . . ?
Fe6A S10 K3 81.13(6) . . ?
Fe6 S10 K3 80.70(6) . . ?
Fe3A S11 Fe3 111.86(7) . . ?
Fe3A S11 K2 83.04(6) . . ?
Fe3 S11 K2 82.38(6) . . ?
C21D P1A C23D 122.1(9) . . ?
C21D P1A C19D 60.6(8) . . ?
C23D P1A C19D 115.9(11) . . ?
C21D P1A C19A 102.2(7) . . ?
C23D P1A C19A 71.9(9) . . ?
C19D P1A C19A 49.4(8) . . ?
C21D P1A C23A 103.5(7) . . ?
C23D P1A C23A 32.6(8) . . ?
C19D P1A C23A 133.7(9) . . ?
C19A P1A C23A 101.7(7) . . ?
C21D P1A C21A 42.8(9) . . ?
C23D P1A C21A 94.8(11) . . ?
C19D P1A C21A 101.5(11) . . ?
C19A P1A C21A 128.0(10) . . ?
C23A P1A C21A 65.8(9) . . ?
C21D P1A Mo1A 118.6(4) . . ?
C23D P1A Mo1A 114.9(7) . . ?
C19D P1A Mo1A 112.4(7) . . ?
C19A P1A Mo1A 115.6(5) . . ?
C23A P1A Mo1A 113.0(5) . . ?
C21A P1A Mo1A 115.5(8) . . ?
C23 P1 C21 106.3(5) . . ?
C23 P1 C19 103.2(4) . . ?
C21 P1 C19 99.5(6) . . ?
C23 P1 Mo1 115.0(2) . . ?
C21 P1 Mo1 114.5(4) . . ?
C19 P1 Mo1 116.5(3) . . ?
C27D P2A C25A 116.4(8) . . ?
C27D P2A C27A 27.5(7) . . ?
C25A P2A C27A 93.7(7) . . ?
C27D P2A C29A 92.6(9) . . ?
C25A P2A C29A 100.6(4) . . ?
C27A P2A C29A 113.1(8) . . ?
C27D P2A Mo2A 117.3(7) . . ?
C25A P2A Mo2A 115.6(3) . . ?
C27A P2A Mo2A 121.4(7) . . ?
C29A P2A Mo2A 109.7(3) . . ?
C27 P2 C29 101.0(4) . . ?
C27 P2 C25 105.6(4) . . ?
C29 P2 C25 104.4(4) . . ?
C27 P2 Mo2 119.4(3) . . ?
C29 P2 Mo2 114.7(3) . . ?
C25 P2 Mo2 110.2(3) . . ?
C5A Cl4A K2 105.9(2) . . ?
C5 Cl4 K2 101.5(2) . . ?
C11A Cl8A K3 106.8(2) . . ?
C11 Cl8 K3 103.2(2) . . ?
C3E N1E C1E 123.9(11) . . ?
C3E N1E C2E 118.3(9) . . ?
C1E N1E C2E 117.4(11) . . ?
C1A O1A Mo1A 114.5(3) . . ?
C1 O1 Mo1 114.4(4) . . ?
C3E O1E K2 115.4(6) . . ?
C6 O2 Mo1 113.3(4) . . ?
C6 O2 K2 126.5(4) . . ?
Mo1 O2 K2 116.55(16) . . ?
C6A O2A Mo1A 112.9(3) . . ?
C6A O2A K2 130.4(3) . . ?
Mo1A O2A K2 113.24(15) . . ?
C7A O3A Mo2A 114.3(4) . . ?
C7 O3 Mo2 114.2(4) . . ?
C12 O4 Mo2 114.0(4) . . ?
C12 O4 K3 128.9(4) . . ?
Mo2 O4 K3 113.62(15) . . ?
C12A O4A Mo2A 113.0(4) . . ?
C12A O4A K3 130.9(4) . . ?
Mo2A O4A K3 112.53(15) . . ?
O1A C1A C2A 123.0(6) . . ?
O1A C1A C6A 117.7(5) . . ?
C2A C1A C6A 119.1(5) . . ?
O1 C1 C2 124.1(6) . . ?
O1 C1 C6 118.5(5) . . ?
C2 C1 C6 117.4(6) . . ?
C1A C2A C3A 121.1(6) . . ?
C1A C2A Cl1A 118.6(5) . . ?
C3A C2A Cl1A 120.3(5) . . ?
C3 C2 C1 122.2(7) . . ?
C3 C2 Cl1 119.9(5) . . ?
C1 C2 Cl1 117.8(5) . . ?
C4A C3A C2A 119.4(5) . . ?
C4A C3A Cl2A 120.2(5) . . ?
C2A C3A Cl2A 120.3(5) . . ?
C4 C3 C2 120.2(7) . . ?
C4 C3 Cl2 119.4(6) . . ?
C2 C3 Cl2 120.4(6) . . ?
O1E C3E N1E 126.2(9) . . ?
O1E C3E K2 46.2(5) . . ?
N1E C3E K2 154.4(7) . . ?
C3A C4A C5A 120.0(5) . . ?
C3A C4A Cl3A 120.6(5) . . ?
C5A C4A Cl3A 119.4(5) . . ?
C3 C4 C5 120.0(7) . . ?
C3 C4 Cl3 121.6(6) . . ?
C5 C4 Cl3 118.3(6) . . ?
C6A C5A C4A 120.9(6) . . ?
C6A C5A Cl4A 118.9(5) . . ?
C4A C5A Cl4A 120.2(5) . . ?
C6 C5 C4 119.6(7) . . ?
C6 C5 Cl4 119.3(5) . . ?
C4 C5 Cl4 121.1(6) . . ?
O2A C6A C5A 122.7(5) . . ?
O2A C6A C1A 117.9(5) . . ?
C5A C6A C1A 119.4(5) . . ?
O2 C6 C5 122.3(6) . . ?
O2 C6 C1 117.3(5) . . ?
C5 C6 C1 120.2(6) . . ?
O3 C7 C8 123.4(7) . . ?
O3 C7 C12 118.0(5) . . ?
C8 C7 C12 118.5(6) . . ?
O3A C7A C8A 123.1(6) . . ?
O3A C7A C12A 117.9(5) . . ?
C8A C7A C12A 119.0(6) . . ?
C7 C8 C9 120.1(7) . . ?
C7 C8 Cl5 117.6(6) . . ?
C9 C8 Cl5 122.3(6) . . ?
C7A C8A C9A 120.7(6) . . ?
C7A C8A Cl5A 118.8(5) . . ?
C9A C8A Cl5A 120.4(5) . . ?
C10A C9A C8A 119.6(6) . . ?
C10A C9A Cl6A 121.4(5) . . ?
C8A C9A Cl6A 119.0(6) . . ?
C10 C9 C8 121.0(6) . . ?
C10 C9 Cl6 120.2(6) . . ?
C8 C9 Cl6 118.8(7) . . ?
C9A C10A C11A 120.1(6) . . ?
C9A C10A Cl7A 120.1(5) . . ?
C11A C10A Cl7A 119.7(6) . . ?
C9 C10 C11 119.7(7) . . ?
C9 C10 Cl7 121.2(6) . . ?
C11 C10 Cl7 119.1(7) . . ?
C10 C11 C12 121.3(7) . . ?
C10 C11 Cl8 120.7(6) . . ?
C12 C11 Cl8 117.9(5) . . ?
C12A C11A C10A 122.1(7) . . ?
C12A C11A Cl8A 117.7(5) . . ?
C10A C11A Cl8A 120.1(5) . . ?
O4 C12 C11 123.6(6) . . ?
O4 C12 C7 117.1(6) . . ?
C11 C12 C7 119.3(6) . . ?
O4A C12A C11A 123.9(6) . . ?
O4A C12A C7A 117.8(5) . . ?
C11A C12A C7A 118.4(6) . . ?
C20 C19 P1 115.7(7) . . ?
C20A C19A P1A 120.8(14) . . ?
C20D C19D P1A 128.6(18) . . ?
C22 C21 P1 120.2(12) . . ?
C22A C21D P1A 126.5(11) . . ?
C22D C21A P1A 131(3) . . ?
C24 C23 P1 116.1(6) . . ?
C24A C23A P1A 116.3(12) . . ?
C24D C23D P1A 123.8(19) . . ?
C26A C25A P2A 113.4(6) . . ?
C26 C25 P2 117.7(7) . . ?
C28 C27 P2 116.7(7) . . ?
C28A C27A P2A 112.2(14) . . ?
C28D C27D P2A 116.3(18) . . ?
C30 C29 P2 115.2(5) . . ?
C30A C29A P2A 119.7(9) . . ?
C7R C2R C3R 119.8(10) . . ?
C7R C2R P1R 118.5(7) . . ?
C3R C2R P1R 121.1(9) . . ?
C2R C3R C4R 121.7(11) . . ?
C5R C4R C3R 118.9(12) . . ?
C4R C5R C6R 119.5(14) . . ?
C5R C6R C7R 123.2(16) . . ?
C2R C7R C6R 116.8(12) . . ?
C13R C8R C9R 119.8(7) . . ?
C13R C8R P1R 119.2(6) . . ?
C9R C8R P1R 120.8(6) . . ?
C10R C9R C8R 120.0(8) . . ?
C9R C10R C11R 119.6(8) . . ?
C10R C11R C12R 121.6(8) . . ?
C13R C12R C11R 118.1(8) . . ?
C12R C13R C8R 120.8(8) . . ?
C19R C14R C15R 120.3(9) . . ?
C19R C14R P1R 119.7(7) . . ?
C15R C14R P1R 120.0(6) . . ?
C16R C15R C14R 119.5(9) . . ?
C15R C16R C17R 121.7(10) . . ?
C16R C17R C18R 118.9(10) . . ?
C19R C18R C17R 119.4(9) . . ?
C14R C19R C18R 120.0(10) . . ?
C1S P1S C14S 110.0(3) . . ?
C1S P1S C8S 110.8(3) . . ?
C14S P1S C8S 110.0(3) . . ?
C1S P1S C2S 107.4(3) . . ?
C14S P1S C2S 109.8(3) . . ?
C8S P1S C2S 108.7(3) . . ?
C7S C2S C3S 120.3(6) . . ?
C7S C2S P1S 122.0(5) . . ?
C3S C2S P1S 117.7(5) . . ?
C4S C3S C2S 119.4(7) . . ?
C3S C4S C5S 120.1(7) . . ?
C6S C5S C4S 120.3(7) . . ?
C7S C6S C5S 119.2(7) . . ?
C2S C7S C6S 120.7(7) . . ?
C9S C8S C13S 119.3(6) . . ?
C9S C8S P1S 120.3(5) . . ?
C13S C8S P1S 120.3(5) . . ?
C8S C9S C10S 120.2(6) . . ?
C11S C10S C9S 119.6(7) . . ?
C12S C11S C10S 120.0(7) . . ?
C13S C12S C11S 121.0(7) . . ?
C12S C13S C8S 119.8(7) . . ?
C15S C14S C19S 119.8(7) . . ?
C15S C14S P1S 120.0(6) . . ?
C19S C14S P1S 120.2(5) . . ?
C16S C15S C14S 119.2(8) . . ?
C17S C16S C15S 120.8(9) . . ?
C16S C17S C18S 120.6(9) . . ?
C17S C18S C19S 120.4(9) . . ?
C18S C19S C14S 119.1(8) . . ?
C2T P1T C1T 108.6(4) . . ?
C2T P1T C14T 108.8(4) . . ?
C1T P1T C14T 110.9(4) . . ?
C2T P1T C8T 110.7(4) . . ?
C1T P1T C8T 108.5(4) . . ?
C14T P1T C8T 109.4(4) . . ?
C3T C2T C7T 117.9(10) . . ?
C3T C2T P1T 121.9(8) . . ?
C7T C2T P1T 120.1(9) . . ?
C2T C3T C4T 123.2(12) . . ?
C5T C4T C3T 118.7(14) . . ?
C4T C5T C6T 120.0(13) . . ?
C5T C6T C7T 122.0(15) . . ?
C2T C7T C6T 118.0(14) . . ?
C13T C8T C9T 120.3(7) . . ?
C13T C8T P1T 120.4(6) . . ?
C9T C8T P1T 119.3(6) . . ?
C10T C9T C8T 119.4(8) . . ?
C11T C10T C9T 121.8(8) . . ?
C10T C11T C12T 120.2(8) . . ?
C11T C12T C13T 119.2(8) . . ?
C8T C13T C12T 119.1(8) . . ?
C15T C14T C19T 119.0(8) . . ?
C15T C14T P1T 121.1(7) . . ?
C19T C14T P1T 119.8(6) . . ?
C14T C15T C16T 120.2(9) . . ?
C17T C16T C15T 121.8(9) . . ?
C16T C17T C18T 119.0(9) . . ?
C17T C18T C19T 119.9(10) . . ?
C14T C19T C18T 120.1(9) . . ?
C1R P1R C14R 110.1(4) . . ?
C1R P1R C8R 108.5(4) . . ?
C14R P1R C8R 109.5(4) . . ?
C1R P1R C2R 106.5(4) . . ?
C14R P1R C2R 109.3(4) . . ?
C8R P1R C2R 112.9(4) . . ?
C1U P1U C14U 109.4(4) . . ?
C1U P1U C8U 110.7(4) . . ?
C14U P1U C8U 109.1(3) . . ?
C1U P1U C2U 109.8(4) . . ?
C14U P1U C2U 109.5(3) . . ?
C8U P1U C2U 108.3(3) . . ?
C3U C2U C7U 120.0(8) . . ?
C3U C2U P1U 118.9(6) . . ?
C7U C2U P1U 121.0(7) . . ?
C4U C3U C2U 119.7(9) . . ?
C5U C4U C3U 120.7(11) . . ?
C4U C5U C6U 120.6(10) . . ?
C5U C6U C7U 120.0(9) . . ?
C2U C7U C6U 118.8(9) . . ?
C9U C8U C13U 119.6(7) . . ?
C9U C8U P1U 120.5(6) . . ?
C13U C8U P1U 119.8(6) . . ?
C8U C9U C10U 120.4(7) . . ?
C11U C10U C9U 118.5(8) . . ?
C12U C11U C10U 121.7(8) . . ?
C11U C12U C13U 120.6(8) . . ?
C12U C13U C8U 119.2(7) . . ?
C19U C14U C15U 119.4(7) . . ?
C19U C14U P1U 121.4(6) . . ?
C15U C14U P1U 119.1(6) . . ?
C16U C15U C14U 118.8(8) . . ?
C17U C16U C15U 121.8(8) . . ?
C16U C17U C18U 119.5(8) . . ?
C17U C18U C19U 120.2(9) . . ?
C14U C19U C18U 120.2(8) . . ?
C1V P1V C14V 110.2(4) . . ?
C1V P1V C2V 109.4(4) . . ?
C14V P1V C2V 109.7(4) . . ?
C1V P1V C8V 110.8(4) . . ?
C14V P1V C8V 107.0(3) . . ?
C2V P1V C8V 109.8(4) . . ?
C7V C2V C3V 118.8(10) . . ?
C7V C2V P1V 124.0(8) . . ?
C3V C2V P1V 117.3(7) . . ?
C2V C3V C4V 116.8(12) . . ?
C5V C4V C3V 123.5(14) . . ?
C6V C5V C4V 115.0(13) . . ?
C5V C6V C7V 125.9(14) . . ?
C2V C7V C6V 120.0(12) . . ?
C13V C8V C9V 118.9(8) . . ?
C13V C8V P1V 121.9(6) . . ?
C9V C8V P1V 119.1(6) . . ?
C10V C9V C8V 119.4(9) . . ?
C11V C10V C9V 121.0(9) . . ?
C12V C11V C10V 119.1(9) . . ?
C11V C12V C13V 119.6(8) . . ?
C8V C13V C12V 121.7(7) . . ?
C15V C14V C19V 118.3(7) . . ?
C15V C14V P1V 120.0(6) . . ?
C19V C14V P1V 121.6(6) . . ?
C14V C15V C16V 119.6(8) . . ?
C17V C16V C15V 120.4(8) . . ?
C18V C17V C16V 120.5(8) . . ?
C17V C18V C19V 120.0(8) . . ?
C18V C19V C14V 121.2(8) . . ?
C1W N1W C3W 123.3(9) . . ?
C1W N1W C2W 122.5(9) . . ?
C3W N1W C2W 114.1(8) . . ?
O1W C1W N1W 126.1(11) . . ?
C3X N1X C2X 120.9(9) . . ?
C3X N1X C1X 121.7(10) . . ?
C2X N1X C1X 117.4(9) . . ?
O1X C3X N1X 126.7(10) . . ?
C2Y N1Y C1Y 111(2) . . ?
C2Y N1Y C3Y 125.6(19) . . ?
C1Y N1Y C3Y 122.8(16) . . ?
N1Y C2Y C1Y 34.6(12) . . ?
N1Y C1Y O1Y 130(2) . . ?
N1Y C1Y C2Y 34.5(12) . . ?
O1Y C1Y C2Y 95.6(18) . . ?
C3Z N1Z C2Z 134.8(18) . . ?
C3Z N1Z C1Z 115.4(17) . . ?
C2Z N1Z C1Z 109.8(17) . . ?
N1Z C1Z O1Z 107.2(19) . . ?
C2Q O1Q C3Q 103.1(17) . . ?
C4Q C3Q O1Q 86.2(7) . . ?
O1Q C2Q C1Q 85.4(7) . . ?
C1P N1P C3P 121.3(10) . . ?
C1P N1P C2P 120.8(10) . . ?
C3P N1P C2P 116.8(8) . . ?
O1P C1P N1P 123.5(14) . . ?

loop_
_geom_bond_atom_site_label_1
_geom_bond_atom_site_label_2
_geom_bond_distance
_geom_bond_site_symmetry_2
_geom_bond_publ_flag
K1 S9 3.229(2) . ?
K1 S7A 3.236(2) . ?
K1 S7 3.357(2) . ?
K1 S9A 3.373(2) . ?
K1 Fe5 3.4747(17) . ?
K1 S4 3.476(2) . ?
K1 Fe2 3.4924(17) . ?
K1 Fe2A 3.4927(17) . ?
K1 Fe5A 3.5013(17) . ?
K1 S2 3.506(2) . ?
K1 S4A 3.515(2) . ?
K1 S2A 3.596(2) . ?
K2 O1E 2.680(6) . ?
K2 O2 2.818(4) . ?
K2 O2A 2.876(4) . ?
K2 S11 3.258(2) . ?
K2 Cl4 3.294(2) . ?
K2 Cl4A 3.298(2) . ?
K2 C3E 3.352(9) . ?
K2 S2A 3.398(2) . ?
K2 S2 3.558(2) . ?
K2 Fe3 3.6834(18) . ?
K2 Fe3A 3.7002(18) . ?
K3 O4A 2.816(4) . ?
K3 O4 2.817(4) . ?
K3 S10 3.223(2) . ?
K3 Cl8A 3.232(2) . ?
K3 S4A 3.299(2) . ?
K3 Cl8 3.300(2) . ?
K3 S4 3.386(2) . ?
K3 Fe6 3.5997(18) . ?
K3 Fe6A 3.6138(18) . ?
Mo1 O1 2.133(4) . ?
Mo1 O2 2.155(4) . ?
Mo1 S3 2.3638(16) . ?
Mo1 S2 2.3656(16) . ?
Mo1 S1 2.4021(17) . ?
Mo1 P1 2.595(2) . ?
Mo1 Fe2 2.7171(12) . ?
Mo1 Fe3 2.7203(10) . ?
Mo1 Fe1 2.7611(11) . ?
Mo1A O1A 2.118(4) . ?
Mo1A O2A 2.159(4) . ?
Mo1A S3A 2.3447(16) . ?
Mo1A S2A 2.3689(15) . ?
Mo1A S1A 2.3980(18) . ?
Mo1A P1A 2.614(2) . ?
Mo1A Fe2A 2.6993(12) . ?
Mo1A Fe3A 2.7233(10) . ?
Mo1A Fe1A 2.7293(11) . ?
Mo2A O3A 2.118(4) . ?
Mo2A O4A 2.155(4) . ?
Mo2A S5A 2.3561(16) . ?
Mo2A S4A 2.3721(16) . ?
Mo2A S6A 2.4013(16) . ?
Mo2A P2A 2.6127(19) . ?
Mo2A Fe6A 2.7031(10) . ?
Mo2A Fe5A 2.7061(10) . ?
Mo2A Fe4A 2.7282(12) . ?
Mo2 O3 2.116(4) . ?
Mo2 O4 2.150(4) . ?
Mo2 S5 2.3510(17) . ?
Mo2 S4 2.3660(16) . ?
Mo2 S6 2.3952(17) . ?
Mo2 P2 2.5959(19) . ?
Mo2 Fe6 2.7055(10) . ?
Mo2 Fe5 2.7060(11) . ?
Mo2 Fe4 2.7339(12) . ?
Fe1 S8 2.2105(18) . ?
Fe1 S1 2.2369(17) . ?
Fe1 S3 2.2598(18) . ?
Fe1 S9 2.4156(16) . ?
Fe1 Fe2 2.7007(13) . ?
Fe1 Fe3 2.7609(12) . ?
Fe1 Fe4 2.7777(14) . ?
Fe1A S8A 2.2047(18) . ?
Fe1A S1A 2.2328(17) . ?
Fe1A S3A 2.2446(19) . ?
Fe1A S9A 2.3923(16) . ?
Fe1A Fe2A 2.7222(13) . ?
Fe1A Fe4A 2.7341(13) . ?
Fe1A Fe3A 2.7860(13) . ?
Fe2A S7A 2.2150(17) . ?
Fe2A S2A 2.2397(16) . ?
Fe2A S3A 2.2486(17) . ?
Fe2A S9A 2.3879(17) . ?
Fe2A Fe5A 2.6974(13) . ?
Fe2A Fe3A 2.7861(12) . ?
Fe2 S7 2.2166(17) . ?
Fe2 S2 2.2438(17) . ?
Fe2 S3 2.2617(17) . ?
Fe2 S9 2.4119(17) . ?
Fe2 Fe5 2.7026(13) . ?
Fe2 Fe3 2.8299(12) . ?
Fe3 S11 2.2033(17) . ?
Fe3 S2 2.2559(18) . ?
Fe3 S1 2.2608(17) . ?
Fe3 S9 2.3708(16) . ?
Fe3A S11 2.1920(17) . ?
Fe3A S1A 2.2526(17) . ?
Fe3A S2A 2.2540(18) . ?
Fe3A S9A 2.3585(17) . ?
Fe4A S8A 2.2094(18) . ?
Fe4A S6A 2.2438(17) . ?
Fe4A S5A 2.2601(18) . ?
Fe4A S9A 2.4319(16) . ?
Fe4A Fe5A 2.7251(13) . ?
Fe4A Fe6A 2.7796(13) . ?
Fe4 S8 2.2065(18) . ?
Fe4 S6 2.2428(18) . ?
Fe4 S5 2.2622(18) . ?
Fe4 S9 2.4020(16) . ?
Fe4 Fe5 2.7115(13) . ?
Fe4 Fe6 2.7505(13) . ?
Fe5A S7A 2.2237(17) . ?
Fe5A S4A 2.2506(16) . ?
Fe5A S5A 2.2638(17) . ?
Fe5A S9A 2.4327(16) . ?
Fe5A Fe6A 2.7910(13) . ?
Fe5 S7 2.2133(19) . ?
Fe5 S4 2.2503(17) . ?
Fe5 S5 2.2679(18) . ?
Fe5 S9 2.4281(16) . ?
Fe5 Fe6 2.8197(13) . ?
Fe6 S10 2.2061(18) . ?
Fe6 S6 2.2561(18) . ?
Fe6 S4 2.2678(17) . ?
Fe6 S9 2.3664(16) . ?
Fe6A S10 2.2045(17) . ?
Fe6A S6A 2.2581(17) . ?
Fe6A S4A 2.2634(17) . ?
Fe6A S9A 2.3405(16) . ?
P1A C21D 1.788(13) . ?
P1A C23D 1.81(2) . ?
P1A C19D 1.84(2) . ?
P1A C19A 1.868(15) . ?
P1A C23A 1.890(15) . ?
P1A C21A 1.93(3) . ?
P1 C23 1.815(8) . ?
P1 C21 1.838(11) . ?
P1 C19 1.838(9) . ?
P2A C27D 1.81(2) . ?
P2A C25A 1.810(8) . ?
P2A C27A 1.85(2) . ?
P2A C29A 1.921(10) . ?
P2 C27 1.824(8) . ?
P2 C29 1.839(8) . ?
P2 C25 1.849(8) . ?
Cl1A C2A 1.732(6) . ?
Cl1 C2 1.744(7) . ?
Cl2A C3A 1.719(6) . ?
Cl2 C3 1.734(7) . ?
Cl3A C4A 1.738(6) . ?
Cl3 C4 1.738(7) . ?
Cl4A C5A 1.726(6) . ?
Cl4 C5 1.734(7) . ?
Cl5A C8A 1.727(7) . ?
Cl5 C8 1.720(8) . ?
Cl6 C9 1.743(7) . ?
Cl6A C9A 1.739(7) . ?
Cl7A C10A 1.731(7) . ?
Cl7 C10 1.731(7) . ?
Cl8A C11A 1.728(7) . ?
Cl8 C11 1.720(8) . ?
N1E C3E 1.315(11) . ?
N1E C1E 1.351(13) . ?
N1E C2E 1.509(14) . ?
O1A C1A 1.324(7) . ?
O1 C1 1.307(7) . ?
O1E C3E 1.167(10) . ?
O2 C6 1.333(7) . ?
O2A C6A 1.332(7) . ?
O3A C7A 1.314(7) . ?
O3 C7 1.323(8) . ?
O4 C12 1.311(7) . ?
O4A C12A 1.316(7) . ?
C1A C2A 1.395(8) . ?
C1A C6A 1.407(8) . ?
C1 C2 1.397(8) . ?
C1 C6 1.411(9) . ?
C2A C3A 1.407(9) . ?
C2 C3 1.372(10) . ?
C3A C4A 1.376(9) . ?
C3 C4 1.358(11) . ?
C4A C5A 1.404(8) . ?
C4 C5 1.416(10) . ?
C5A C6A 1.393(8) . ?
C5 C6 1.386(9) . ?
C7 C8 1.404(9) . ?
C7 C12 1.422(9) . ?
C7A C8A 1.395(8) . ?
C7A C12A 1.414(9) . ?
C8 C9 1.408(10) . ?
C8A C9A 1.417(9) . ?
C9A C10A 1.353(10) . ?
C9 C10 1.366(11) . ?
C10A C11A 1.389(9) . ?
C10 C11 1.384(9) . ?
C11 C12 1.400(9) . ?
C11A C12A 1.387(9) . ?
C19 C20 1.504(14) . ?
C19A C20A 1.26(2) . ?
C19D C20D 1.38(3) . ?
C21 C22 1.366(19) . ?
C21D C22A 1.44(2) . ?
C21A C22D 0.96(3) . ?
C23 C24 1.546(10) . ?
C23A C24A 1.49(2) . ?
C23D C24D 1.41(3) . ?
C25A C26A 1.521(11) . ?
C25 C26 1.500(11) . ?
C27 C28 1.481(11) . ?
C27A C28A 1.55(2) . ?
C27D C28D 1.41(4) . ?
C29 C30 1.543(11) . ?
C29A C30A 1.460(13) . ?
C1R P1R 1.786(7) . ?
C2R C7R 1.377(14) . ?
C2R C3R 1.381(11) . ?
C2R P1R 1.804(9) . ?
C3R C4R 1.387(14) . ?
C4R C5R 1.355(18) . ?
C5R C6R 1.359(19) . ?
C6R C7R 1.401(15) . ?
C8R C13R 1.386(10) . ?
C8R C9R 1.400(10) . ?
C8R P1R 1.802(8) . ?
C9R C10R 1.361(10) . ?
C10R C11R 1.389(11) . ?
C11R C12R 1.393(12) . ?
C12R C13R 1.378(11) . ?
C14R C19R 1.364(11) . ?
C14R C15R 1.376(12) . ?
C14R P1R 1.797(9) . ?
C15R C16R 1.342(12) . ?
C16R C17R 1.359(12) . ?
C17R C18R 1.398(13) . ?
C18R C19R 1.364(13) . ?
P1S C1S 1.768(6) . ?
P1S C14S 1.788(6) . ?
P1S C8S 1.796(6) . ?
P1S C2S 1.801(6) . ?
C2S C7S 1.374(9) . ?
C2S C3S 1.384(9) . ?
C3S C4S 1.376(10) . ?
C4S C5S 1.389(11) . ?
C5S C6S 1.380(11) . ?
C6S C7S 1.376(9) . ?
C8S C9S 1.383(8) . ?
C8S C13S 1.394(9) . ?
C9S C10S 1.391(9) . ?
C10S C11S 1.375(10) . ?
C11S C12S 1.373(11) . ?
C12S C13S 1.365(10) . ?
C14S C15S 1.392(10) . ?
C14S C19S 1.392(9) . ?
C15S C16S 1.382(11) . ?
C16S C17S 1.354(14) . ?
C17S C18S 1.368(14) . ?
C18S C19S 1.387(11) . ?
P1T C2T 1.772(9) . ?
P1T C1T 1.786(8) . ?
P1T C14T 1.788(8) . ?
P1T C8T 1.798(7) . ?
C2T C3T 1.346(13) . ?
C2T C7T 1.371(14) . ?
C3T C4T 1.378(15) . ?
C4T C5T 1.329(18) . ?
C5T C6T 1.33(2) . ?
C6T C7T 1.401(17) . ?
C8T C13T 1.378(11) . ?
C8T C9T 1.381(10) . ?
C9T C10T 1.375(10) . ?
C10T C11T 1.336(12) . ?
C11T C12T 1.389(12) . ?
C12T C13T 1.410(11) . ?
C14T C15T 1.365(11) . ?
C14T C19T 1.365(12) . ?
C15T C16T 1.383(12) . ?
C16T C17T 1.333(13) . ?
C17T C18T 1.374(12) . ?
C18T C19T 1.401(13) . ?
P1U C1U 1.781(7) . ?
P1U C14U 1.784(7) . ?
P1U C8U 1.795(7) . ?
P1U C2U 1.800(8) . ?
C2U C3U 1.374(11) . ?
C2U C7U 1.374(11) . ?
C3U C4U 1.365(13) . ?
C4U C5U 1.342(14) . ?
C5U C6U 1.353(14) . ?
C6U C7U 1.392(13) . ?
C8U C9U 1.383(10) . ?
C8U C13U 1.385(10) . ?
C9U C10U 1.397(11) . ?
C10U C11U 1.361(11) . ?
C11U C12U 1.359(11) . ?
C12U C13U 1.379(10) . ?
C14U C19U 1.376(10) . ?
C14U C15U 1.404(10) . ?
C15U C16U 1.375(11) . ?
C16U C17U 1.355(13) . ?
C17U C18U 1.380(13) . ?
C18U C19U 1.380(10) . ?
P1V C1V 1.767(7) . ?
P1V C14V 1.790(7) . ?
P1V C2V 1.790(9) . ?
P1V C8V 1.792(7) . ?
C2V C7V 1.289(12) . ?
C2V C3V 1.379(13) . ?
C3V C4V 1.406(16) . ?
C4V C5V 1.333(17) . ?
C5V C6V 1.262(17) . ?
C6V C7V 1.382(17) . ?
C8V C13V 1.350(10) . ?
C8V C9V 1.391(11) . ?
C9V C10V 1.390(13) . ?
C10V C11V 1.378(13) . ?
C11V C12V 1.364(12) . ?
C12V C13V 1.398(11) . ?
C14V C15V 1.374(10) . ?
C14V C19V 1.384(10) . ?
C15V C16V 1.382(11) . ?
C16V C17V 1.362(12) . ?
C17V C18V 1.339(12) . ?
C18V C19V 1.363(11) . ?
N1W C1W 1.310(11) . ?
N1W C3W 1.441(10) . ?
N1W C2W 1.471(11) . ?
O1W C1W 1.188(11) . ?
N1X C3X 1.314(12) . ?
N1X C2X 1.417(13) . ?
N1X C1X 1.459(13) . ?
O1X C3X 1.221(11) . ?
N1Y C2Y 1.20(3) . ?
N1Y C1Y 1.20(2) . ?
N1Y C3Y 1.398(17) . ?
C2Y C1Y 1.98(3) . ?
O1Y C1Y 1.21(2) . ?
N1Z C3Z 1.31(2) . ?
N1Z C2Z 1.37(2) . ?
N1Z C1Z 1.38(2) . ?
C1Z O1Z 1.38(2) . ?
O1Q C2Q 1.466(10) . ?
O1Q C3Q 1.518(10) . ?
C3Q C4Q 1.505(10) . ?
C2Q C1Q 1.537(10) . ?
C3P N1P 1.428(9) . ?
C2P N1P 1.452(9) . ?
N1P C1P 1.327(9) . ?
O1P C1P 1.223(10) . ?
